data_4510527
loop_
_publ_author_name
'Xiao, Bin'
'Dellen, Jakob'
'Schlenz, Hartmut'
'Bosbach, Dirk'
'Suleimanov, Evgeny V.'
'Alekseev, Evgeny V.'

_publ_section_title
;
 Unexpected Structural Complexity in Cesium Thorium Molybdates
;
_journal_issue 5
_journal_name_full 'Crystal Growth &amp; Design'
_journal_page_first 2677
_journal_paper_doi 10.1021/cg500418e
_journal_volume 14
_journal_year 2014
_chemical_formula_moiety 'Cs1 Mo1 O1 Th1'
_chemical_formula_sum 'Cs8 Mo28 O112 Th12'
_chemical_formula_weight 8326.08
_chemical_name_systematic
;
 ?
;
_space_group_IT_number 1
_symmetry_cell_setting triclinic
_symmetry_space_group_name_Hall 'P 1'
_symmetry_space_group_name_H-M 'P 1'
_atom_sites_solution_primary direct
_atom_sites_solution_secondary difmap
_audit_creation_method SHELXL-97
_cell_angle_alpha 78.210(5)
_cell_angle_beta 78.697(4)
_cell_angle_gamma 77.997(4)
_cell_formula_units_Z 1
_cell_length_a 12.4439(5)
_cell_length_b 14.9301(8)
_cell_length_c 15.9617(9)
_cell_measurement_reflns_used 0
_cell_measurement_temperature 293(2)
_cell_measurement_theta_max 0
_cell_measurement_theta_min 0
_cell_volume 2802.7(3)
_computing_molecular_graphics 'Ortep-3 for Windows (Farrugia, 1997)'
_computing_publication_material 'WinGX publication routines (Farrugia, 1999)'
_computing_structure_refinement 'SHELXL-97 (Sheldrick, 1997)'
_computing_structure_solution 'SHELXS-97 (Sheldrick, 1990)'
_diffrn_ambient_temperature 293(2)
_diffrn_measured_fraction_theta_full 0.998
_diffrn_measured_fraction_theta_max 0.998
_diffrn_radiation_monochromator graphite
_diffrn_radiation_source 'fine-focus sealed tube'
_diffrn_radiation_type MoK\a
_diffrn_radiation_wavelength 0.71073
_diffrn_reflns_av_R_equivalents 0.0263
_diffrn_reflns_av_sigmaI/netI 0.0395
_diffrn_reflns_limit_h_max 16
_diffrn_reflns_limit_h_min -16
_diffrn_reflns_limit_k_max 19
_diffrn_reflns_limit_k_min -19
_diffrn_reflns_limit_l_max 21
_diffrn_reflns_limit_l_min -21
_diffrn_reflns_number 47559
_diffrn_reflns_theta_full 28.28
_diffrn_reflns_theta_max 28.28
_diffrn_reflns_theta_min 3.03
_exptl_absorpt_coefficient_mu 21.532
_exptl_crystal_colour fdfs
_exptl_crystal_density_diffrn 4.933
_exptl_crystal_density_method 'not measured'
_exptl_crystal_description needle
_exptl_crystal_F_000 3592
_exptl_crystal_size_max 0.08
_exptl_crystal_size_mid 0.07
_exptl_crystal_size_min 0.07
_refine_diff_density_max 1.582
_refine_diff_density_min -1.454
_refine_diff_density_rms 0.195
_refine_ls_abs_structure_details 'Flack H D (1983), Acta Cryst. A39, 876-881'
_refine_ls_abs_structure_Flack 0.4698(18)
_refine_ls_extinction_coef 0.000071(3)
_refine_ls_extinction_expression Fc^*^=kFc[1+0.001xFc^2^\l^3^/sin(2\q)]^-1/4^
_refine_ls_extinction_method SHELXL
_refine_ls_goodness_of_fit_ref 0.949
_refine_ls_matrix_type full
_refine_ls_number_parameters 1442
_refine_ls_number_reflns 26773
_refine_ls_number_restraints 9
_refine_ls_restrained_S_all 0.949
_refine_ls_R_factor_all 0.0284
_refine_ls_R_factor_gt 0.0243
_refine_ls_shift/su_max 0.002
_refine_ls_shift/su_mean 0.000
_refine_ls_structure_factor_coef Fsqd
_refine_ls_weighting_details 'calc w=1/[\s^2^(Fo^2^)+(0.0145P)^2^+0.0000P] where P=(Fo^2^+2Fc^2^)/3'
_refine_ls_weighting_scheme calc
_refine_ls_wR_factor_gt 0.0458
_refine_ls_wR_factor_ref 0.0473
_reflns_number_gt 24831
_reflns_number_total 26773
_reflns_threshold_expression >2sigma(I)
_cod_data_source_file cg500418e_si_003.cif
_cod_data_source_block cs2th3Mo7O28
_cod_depositor_comments 'Adding full bibliography for 4510525--4510527.cif.'
_cod_original_cell_volume 2802.7(2)
_cod_database_code 4510527

loop_
_symmetry_equiv_pos_as_xyz
'x, y, z'

loop_
_atom_site_label
_atom_site_type_symbol
_atom_site_fract_x
_atom_site_fract_y
_atom_site_fract_z
_atom_site_U_iso_or_equiv
_atom_site_adp_type
_atom_site_occupancy
_atom_site_symmetry_multiplicity
_atom_site_calc_flag
_atom_site_refinement_flags
O1 O -0.3040(5) 0.7188(5) 0.3534(4) 0.0161(14) Uani 1 1 d .
O2 O -0.0890(5) 1.2195(4) 0.8551(4) 0.0147(14) Uani 1 1 d .
O3 O -0.9529(5) 0.6791(5) 1.0534(4) 0.0202(15) Uani 1 1 d .
O4 O 0.2059(5) 0.7098(4) 0.3529(4) 0.0164(14) Uani 1 1 d .
O5 O 0.2317(5) 1.1796(5) 0.5497(4) 0.0200(15) Uani 1 1 d .
O6 O -0.7161(5) 0.6783(5) 1.0565(4) 0.0203(15) Uani 1 1 d .
O7 O -0.2736(5) 1.1817(5) 0.5635(4) 0.0180(14) Uani 1 1 d .
O8 O -0.1967(6) 1.0613(5) 0.8951(5) 0.0238(16) Uani 1 1 d .
O9 O 0.1703(5) 1.2363(5) 0.8353(4) 0.0218(15) Uani 1 1 d .
O10 O 0.0619(6) 1.2479(5) 0.6873(4) 0.0220(16) Uani 1 1 d .
O11 O 0.3354(5) 1.1612(5) 0.7035(4) 0.0192(15) Uani 1 1 d .
O12 O -0.8620(6) 0.8453(5) 1.0166(5) 0.0286(18) Uani 1 1 d .
O13 O 0.0772(6) 1.3446(5) 0.5125(5) 0.0271(17) Uani 1 1 d .
O14 O -0.1327(5) 0.6585(5) 0.2095(4) 0.0203(16) Uani 1 1 d .
O15 O 0.6233(6) 0.7552(5) 0.1886(4) 0.0231(16) Uani 1 1 d .
O16 O 0.3688(5) 1.1823(5) 0.2967(4) 0.0201(15) Uani 1 1 d .
O17 O -0.4488(6) 1.2575(6) 0.6915(5) 0.0259(17) Uani 1 1 d .
O18 O -0.3868(5) 0.6184(5) 0.7911(4) 0.0215(15) Uani 1 1 d .
O19 O 0.5451(5) 0.6793(5) 0.0626(5) 0.0237(16) Uani 1 1 d .
O20 O -0.1403(6) 0.5599(5) 0.3827(5) 0.0252(17) Uani 1 1 d .
O21 O -0.7713(5) 0.5898(4) 0.8707(4) 0.0176(13) Uani 1 1 d .
O22 O -0.4311(5) 0.7134(4) 0.6165(4) 0.0178(14) Uani 1 1 d .
O23 O 0.4096(5) 1.2063(4) 0.8507(4) 0.0155(14) Uani 1 1 d .
O24 O -0.0730(6) 1.4062(5) 1.1020(5) 0.0314(18) Uani 1 1 d .
O25 O -0.2410(5) 1.5279(5) 0.1732(5) 0.0298(17) Uani 1 1 d .
O26 O -0.3227(5) 1.2329(5) 0.8342(4) 0.0203(15) Uani 1 1 d .
O27 O -0.8884(6) 0.7509(6) 1.1908(5) 0.0233(16) Uani 1 1 d .
O28 O -0.4166(6) 1.3527(5) 0.5196(5) 0.0292(18) Uani 1 1 d .
O29 O -0.1758(5) 1.1128(4) 0.2897(4) 0.0184(14) Uani 1 1 d .
O30 O -0.6689(4) 0.3994(4) 0.9247(4) 0.0184(13) Uani 1 1 d .
O31 O -0.2932(5) 1.3004(5) 1.0435(4) 0.0227(15) Uani 1 1 d .
O32 O -0.1485(6) 1.1409(6) 0.7180(5) 0.0252(17) Uani 1 1 d .
O33 O 0.3837(6) 0.5626(5) 0.3882(5) 0.0257(16) Uani 1 1 d .
O34 O -0.2351(5) 0.8017(5) 0.5451(4) 0.0223(15) Uani 1 1 d .
O35 O -0.3668(6) 0.8367(5) 0.7282(5) 0.0284(17) Uani 1 1 d .
O36 O -0.6126(5) 0.7028(4) 0.7911(4) 0.0159(13) Uani 1 1 d .
O37 O 0.7868(5) 0.6891(4) 0.0455(4) 0.0145(13) Uani 1 1 d .
O38 O 0.6257(6) 0.8473(5) 0.0151(5) 0.0296(18) Uani 1 1 d .
O39 O -0.2161(5) 1.0601(4) 0.1281(4) 0.0197(15) Uani 1 1 d .
O40 O -0.9657(5) 0.6793(4) 0.7976(4) 0.0159(13) Uani 1 1 d .
O41 O -0.8499(6) 0.8415(5) 0.7817(5) 0.0270(17) Uani 1 1 d .
O42 O 0.3693(4) 0.9401(4) 0.3527(4) 0.0220(14) Uani 1 1 d .
O43 O -0.0067(5) 1.1786(5) 0.5530(4) 0.0199(15) Uani 1 1 d .
O44 O -0.0670(5) 0.7325(5) 0.3406(4) 0.0182(14) Uani 1 1 d .
O45 O 0.3253(5) 1.2704(5) 0.1222(4) 0.0197(14) Uani 1 1 d .
O46 O 0.2966(6) 1.0557(5) 0.8729(5) 0.0256(17) Uani 1 1 d .
O47 O 0.1750(6) 1.3416(5) 0.2813(4) 0.0244(16) Uani 1 1 d .
O48 O 0.3700(6) 0.6406(6) 0.2134(5) 0.0260(17) Uani 1 1 d .
O49 O 0.0218(5) 1.3023(5) 0.9648(4) 0.0224(15) Uani 1 1 d .
O50 O -0.2680(5) 1.3332(4) 0.2241(5) 0.0241(16) Uani 1 1 d .
O51 O 0.1850(4) 1.0896(4) 0.3710(4) 0.0141(13) Uani 1 1 d .
O52 O -0.8790(5) 0.7728(4) 0.6234(4) 0.0196(14) Uani 1 1 d .
O53 O -0.2696(5) 1.0014(4) 0.5206(4) 0.0186(13) Uani 1 1 d .
O54 O -0.7590(6) 0.5706(5) 0.6773(5) 0.0246(15) Uani 1 1 d .
O55 O 0.0087(5) 1.1986(4) 0.2882(4) 0.0164(13) Uani 1 1 d .
O56 O -0.0906(5) 1.2134(4) 1.1168(5) 0.0214(15) Uani 1 1 d .
O57 O -0.2304(5) 1.5619(4) 0.6342(5) 0.0223(15) Uani 1 1 d .
O58 O -0.1338(5) 1.3778(4) 0.7230(5) 0.0267(16) Uani 1 1 d .
O59 O -0.5094(5) 1.1927(5) 0.5489(4) 0.0189(14) Uani 1 1 d .
O60 O -0.5130(5) 0.7968(5) 0.4629(4) 0.0225(15) Uani 1 1 d .
O61 O -0.3494(5) 0.9114(4) 0.4067(4) 0.0206(14) Uani 1 1 d .
O62 O 0.5473(5) 1.2018(4) 0.1438(4) 0.0155(13) Uani 1 1 d .
O63 O -0.1345(6) 0.8925(5) 0.0621(4) 0.0327(18) Uani 1 1 d .
O64 O 0.5506(5) 1.0233(4) 0.2711(4) 0.0209(14) Uani 1 1 d .
O65 O -1.0521(5) 0.5206(4) 0.7725(4) 0.0198(13) Uani 1 1 d .
O66 O 0.2727(5) 0.9789(4) 0.5219(4) 0.0187(14) Uani 1 1 d .
O67 O -0.1684(5) 1.4106(5) 0.9048(4) 0.0210(15) Uani 1 1 d .
O68 O -0.8786(5) 0.4811(4) 1.0240(4) 0.0199(14) Uani 1 1 d .
O69 O 0.4970(5) 1.2596(4) -0.0264(4) 0.0179(13) Uani 1 1 d .
O70 O -0.6468(5) 0.3790(4) 0.7369(4) 0.0213(14) Uani 1 1 d .
O71 O 0.4377(5) 0.7407(5) 0.3256(4) 0.0228(15) Uani 1 1 d .
O72 O -0.9705(4) 0.7606(4) 0.4754(4) 0.0152(12) Uani 1 1 d .
O73 O 0.3205(6) 0.9468(5) 0.0612(4) 0.0268(16) Uani 1 1 d .
O74 O -0.0720(5) 1.0823(4) 0.4436(4) 0.0184(13) Uani 1 1 d .
O75 O -1.0797(5) 0.7052(4) 0.6470(4) 0.0169(14) Uani 1 1 d .
O76 O -0.5515(5) 0.5812(4) 0.9438(4) 0.0173(13) Uani 1 1 d .
O77 O -1.1986(5) 0.6840(4) 0.8140(4) 0.0204(14) Uani 1 1 d .
O78 O -0.9399(6) 1.0166(5) 0.8276(5) 0.0304(17) Uani 1 1 d .
O79 O -1.0712(5) 0.5680(4) 0.9429(4) 0.0183(14) Uani 1 1 d .
O80 O -0.1995(6) 1.4013(6) 0.5613(4) 0.0339(19) Uani 1 1 d .
O81 O 0.2775(5) 1.0679(4) 0.1794(4) 0.0235(15) Uani 1 1 d .
O82 O 0.4613(5) 1.0736(4) 0.4402(4) 0.0191(14) Uani 1 1 d .
O83 O 0.2321(5) 0.8769(4) 0.2328(4) 0.0191(13) Uani 1 1 d .
O84 O 0.4624(4) 0.9122(4) 0.1844(4) 0.0184(13) Uani 1 1 d .
O85 O -0.2412(4) 0.9856(5) 0.7100(4) 0.0211(14) Uani 1 1 d .
O86 O -0.4704(5) 1.0293(4) 0.6765(4) 0.0258(15) Uani 1 1 d .
O87 O -0.1150(4) 0.9118(4) 0.3930(4) 0.0170(12) Uani 1 1 d .
O88 O 0.1652(6) 1.5110(5) 0.3337(4) 0.0288(17) Uani 1 1 d .
O89 O 0.2807(5) 1.4919(5) 0.1684(5) 0.0291(16) Uani 1 1 d .
O90 O -0.7471(5) 1.0026(5) 0.7002(4) 0.0247(16) Uani 1 1 d .
O91 O -0.4628(5) 1.4807(5) 0.2094(4) 0.0210(14) Uani 1 1 d .
O92 O -0.8672(4) 0.4112(4) 0.6847(4) 0.0175(13) Uani 1 1 d .
O93 O -0.3353(6) 1.4586(6) 0.3419(5) 0.0373(19) Uani 1 1 d .
O94 O 0.1169(5) 1.2573(6) 1.1179(4) 0.035(2) Uani 1 1 d .
O95 O 0.5935(4) 1.1878(4) 0.3109(4) 0.0166(13) Uani 1 1 d .
O96 O 0.0386(5) 1.5060(5) 0.2054(5) 0.0283(7) Uani 1 1 d U
O97 O 0.1513(5) 0.8993(4) 0.4234(4) 0.0186(13) Uani 1 1 d .
O98 O -0.6805(6) 0.4422(5) 0.5640(5) 0.0322(18) Uani 1 1 d .
O99 O -0.5500(5) 0.5094(4) 0.7865(4) 0.0153(12) Uani 1 1 d .
O100 O -0.5291(5) 0.9087(4) 0.5941(5) 0.0272(15) Uani 1 1 d .
O101 O -0.0450(5) 0.9120(4) 0.2020(4) 0.0218(14) Uani 1 1 d .
O102 O -0.6617(5) 0.7636(5) 0.6201(4) 0.0310(17) Uani 1 1 d .
O103 O -0.2697(5) 0.8823(5) 0.2268(5) 0.0323(18) Uani 1 1 d .
O104 O -0.3486(5) 1.4993(4) 1.0207(4) 0.0183(13) Uani 1 1 d .
O105 O 0.0473(4) 1.0058(4) 0.2870(4) 0.0144(12) Uani 1 1 d .
O106 O -0.3663(5) 1.4139(4) 0.7043(4) 0.0203(14) Uani 1 1 d .
O107 O -0.4220(5) 0.9630(5) 0.8440(4) 0.0293(17) Uani 1 1 d .
O108 O -0.9659(5) 0.9926(4) 0.6651(5) 0.0286(16) Uani 1 1 d .
O109 O -0.3946(4) 1.4112(4) 0.8932(4) 0.0155(12) Uani 1 1 d .
O110 O 0.4737(5) 1.4014(4) 0.0784(4) 0.0197(14) Uani 1 1 d .
O111 O -0.8716(5) 0.4390(5) 0.8556(4) 0.0238(14) Uani 1 1 d .
O112 O -1.0722(5) 0.9040(4) 0.5781(4) 0.0215(14) Uani 1 1 d .
Mo1 Mo -0.37575(7) 0.95550(6) 0.73812(5) 0.01131(16) Uani 1 1 d .
Mo2 Mo 0.16551(7) 1.46423(6) 0.24469(5) 0.01124(16) Uani 1 1 d .
Mo3 Mo -0.04813(6) 1.09539(5) 0.32915(5) 0.00955(15) Uani 1 1 d .
Mo4 Mo -0.85598(6) 0.73908(5) 1.08102(5) 0.01023(15) Uani 1 1 d .
Mo5 Mo -0.32700(6) 1.45177(6) 0.23546(5) 0.01160(16) Uani 1 1 d .
Mo6 Mo -0.18721(6) 1.16404(5) 0.82499(5) 0.00970(15) Uani 1 1 d .
Mo7 Mo -0.41306(6) 1.24546(5) 0.58222(5) 0.01010(15) Uani 1 1 d .
Mo8 Mo 0.64582(6) 0.74174(5) 0.08049(5) 0.00989(15) Uani 1 1 d .
Mo9 Mo -0.52403(6) 0.59871(5) 0.83001(5) 0.00986(15) Uani 1 1 d .
Mo10 Mo 0.34831(6) 0.66414(5) 0.31980(5) 0.00962(15) Uani 1 1 d .
Mo11 Mo 0.09061(6) 1.23782(5) 0.57762(5) 0.01039(15) Uani 1 1 d .
Mo12 Mo 0.32329(6) 0.94895(6) 0.16691(5) 0.01060(16) Uani 1 1 d .
Mo13 Mo 0.46086(6) 1.28646(5) 0.07725(5) 0.00959(15) Uani 1 1 d .
Mo14 Mo -0.16652(6) 0.93561(5) 0.15606(5) 0.01011(15) Uani 1 1 d .
Mo15 Mo -0.00649(6) 1.29937(5) 1.07467(5) 0.01024(15) Uani 1 1 d .
Mo16 Mo -0.23349(6) 1.43745(6) 0.65847(5) 0.00993(15) Uani 1 1 d .
Mo17 Mo -0.73828(6) 0.44927(6) 0.66786(5) 0.01142(16) Uani 1 1 d .
Mo18 Mo -0.16199(6) 0.66766(5) 0.32040(5) 0.00959(15) Uani 1 1 d .
Mo19 Mo -1.00075(6) 0.78892(5) 0.57857(5) 0.00969(15) Uani 1 1 d .
Mo20 Mo -0.87508(7) 0.96432(6) 0.74146(5) 0.01156(16) Uani 1 1 d .
Mo21 Mo -1.07102(6) 0.60972(5) 0.83148(5) 0.00964(15) Uani 1 1 d .
Mo22 Mo 0.30400(6) 1.16567(5) 0.81467(5) 0.00993(15) Uani 1 1 d .
Mo23 Mo 0.49452(6) 1.11401(5) 0.32892(5) 0.00962(15) Uani 1 1 d .
Mo24 Mo -0.53492(6) 0.79915(5) 0.57268(5) 0.00968(15) Uani 1 1 d .
Mo25 Mo -0.30138(6) 1.40616(5) 0.96490(4) 0.00981(13) Uani 1 1 d .
Mo26 Mo -0.24197(6) 0.90731(5) 0.46593(4) 0.00964(13) Uani 1 1 d .
Mo27 Mo -0.79721(5) 0.47534(5) 0.92078(4) 0.01011(13) Uani 1 1 d .
Mo28 Mo 0.24398(6) 0.97526(5) 0.41964(4) 0.00979(13) Uani 1 1 d .
Cs1 Cs 0.39044(7) 0.84336(5) 0.91597(5) 0.03398(18) Uani 1 1 d .
Cs2 Cs -0.11434(7) 1.34373(6) 0.39974(5) 0.03776(19) Uani 1 1 d .
Cs3 Cs -0.12598(6) 0.85443(5) 0.89205(4) 0.03132(17) Uani 1 1 d .
Cs4 Cs -0.96428(7) 0.54978(5) 0.50550(5) 0.03223(17) Uani 1 1 d .
Cs5 Cs -0.42846(7) 0.56122(5) 0.48857(5) 0.03195(17) Uani 1 1 d .
Cs6 Cs -0.43228(7) 1.05071(5) -0.00038(5) 0.0391(2) Uani 1 1 d .
Cs7 Cs 0.38613(7) 0.35665(5) 0.40617(5) 0.0403(2) Uani 1 1 d .
Cs8 Cs 0.06712(7) 1.05843(5) 0.99773(5) 0.03364(18) Uani 1 1 d .
Th1 Th -0.78200(3) 0.69786(2) 0.74061(2) 0.01058(6) Uani 1 1 d .
Th2 Th -0.27161(3) 0.70204(2) 0.68019(2) 0.01126(6) Uani 1 1 d .
Th3 Th 0.20561(3) 1.19732(2) 0.24063(2) 0.01015(6) Uani 1 1 d .
Th4 Th -0.27463(3) 1.19870(2) 0.17686(2) 0.01075(6) Uani 1 1 d .
Th5 Th 0.43962(3) 0.56357(2) 0.094783(19) 0.00894(6) Uani 1 1 d .
Th6 Th -0.12601(2) 1.06636(2) 0.595216(19) 0.00907(6) Uani 1 1 d .
Th7 Th -0.61756(2) 1.07106(2) 0.590175(19) 0.00847(6) Uani 1 1 d .
Th8 Th -0.06891(2) 0.57106(2) 0.092713(19) 0.00858(6) Uani 1 1 d .
Th9 Th 0.06260(2) 0.83345(2) 0.318565(19) 0.00850(6) Uani 1 1 d .
Th10 Th -0.49621(2) 0.33490(2) 0.818586(19) 0.00832(6) Uani 1 1 d .
Th11 Th 0.00956(2) 1.34495(2) 0.808633(19) 0.00866(6) Uani 1 1 d .
Th12 Th -0.44149(2) 0.84777(2) 0.307938(19) 0.00841(6) Uani 1 1 d .

loop_
_atom_site_aniso_label
_atom_site_aniso_U_11
_atom_site_aniso_U_22
_atom_site_aniso_U_33
_atom_site_aniso_U_23
_atom_site_aniso_U_13
_atom_site_aniso_U_12
O1 0.012(3) 0.017(3) 0.017(3) 0.000(3) -0.002(3) -0.002(3)
O2 0.014(3) 0.012(3) 0.020(3) -0.004(3) -0.005(3) -0.005(2)
O3 0.016(3) 0.023(4) 0.022(4) -0.005(3) 0.005(3) -0.012(3)
O4 0.017(3) 0.011(3) 0.021(3) -0.004(3) -0.002(3) 0.001(2)
O5 0.013(3) 0.027(4) 0.021(3) -0.011(3) -0.004(3) 0.001(3)
O6 0.014(3) 0.025(4) 0.022(3) -0.009(3) -0.004(3) 0.003(3)
O7 0.010(3) 0.018(3) 0.025(4) -0.009(3) -0.008(3) 0.009(2)
O8 0.025(4) 0.015(4) 0.030(4) 0.002(3) -0.003(3) -0.008(3)
O9 0.008(3) 0.033(4) 0.021(3) -0.008(3) -0.003(2) 0.009(3)
O10 0.027(4) 0.026(4) 0.015(3) -0.007(3) -0.002(3) -0.006(3)
O11 0.023(3) 0.021(4) 0.017(3) -0.011(3) 0.002(3) -0.009(3)
O12 0.026(4) 0.015(4) 0.038(4) 0.008(3) -0.005(3) -0.002(3)
O13 0.037(4) 0.015(4) 0.028(4) 0.007(3) -0.014(3) -0.003(3)
O14 0.016(3) 0.031(4) 0.015(3) -0.013(3) -0.003(3) 0.003(3)
O15 0.025(4) 0.022(4) 0.020(4) -0.009(3) -0.004(3) 0.008(3)
O16 0.016(3) 0.021(4) 0.023(3) 0.003(3) -0.006(3) -0.008(3)
O17 0.020(4) 0.038(5) 0.024(4) -0.014(3) -0.003(3) -0.005(3)
O18 0.013(3) 0.030(4) 0.020(3) 0.007(3) -0.004(3) -0.011(3)
O19 0.018(3) 0.023(4) 0.036(4) -0.017(3) 0.001(3) -0.011(3)
O20 0.022(4) 0.017(4) 0.035(4) 0.001(3) -0.009(3) -0.001(3)
O21 0.025(3) 0.010(3) 0.014(3) 0.005(3) -0.007(3) 0.000(3)
O22 0.011(3) 0.018(3) 0.025(3) -0.003(3) -0.010(3) 0.001(2)
O23 0.018(3) 0.013(3) 0.016(3) -0.001(3) -0.008(3) -0.002(2)
O24 0.035(4) 0.015(3) 0.041(5) -0.015(3) 0.017(3) -0.011(3)
O25 0.026(4) 0.018(3) 0.041(4) -0.007(3) 0.011(3) -0.007(3)
O26 0.010(3) 0.024(4) 0.026(4) -0.009(3) -0.004(3) 0.004(3)
O27 0.018(3) 0.034(4) 0.021(4) -0.014(3) -0.001(3) -0.004(3)
O28 0.031(4) 0.017(4) 0.038(4) 0.009(3) -0.008(3) -0.010(3)
O29 0.019(3) 0.012(3) 0.025(3) 0.001(3) -0.005(3) -0.006(2)
O30 0.010(3) 0.022(3) 0.018(3) 0.001(3) 0.001(2) 0.002(2)
O31 0.025(4) 0.024(4) 0.014(3) 0.005(3) -0.003(3) -0.001(3)
O32 0.021(4) 0.040(5) 0.019(4) -0.017(3) 0.007(3) -0.013(3)
O33 0.025(4) 0.015(4) 0.035(4) 0.002(3) -0.009(3) 0.000(3)
O34 0.033(4) 0.021(4) 0.013(3) 0.005(3) -0.008(3) -0.008(3)
O35 0.029(4) 0.011(3) 0.047(5) -0.006(3) -0.017(3) 0.001(3)
O36 0.022(3) 0.012(3) 0.017(3) -0.001(3) -0.005(2) -0.010(2)
O37 0.015(3) 0.011(3) 0.015(3) 0.000(3) -0.003(2) 0.000(2)
O38 0.029(4) 0.013(4) 0.039(5) 0.008(3) -0.004(3) 0.001(3)
O39 0.025(4) 0.010(3) 0.023(4) -0.001(3) -0.003(3) -0.001(3)
O40 0.009(3) 0.021(3) 0.018(3) 0.002(3) -0.004(2) -0.007(2)
O41 0.034(4) 0.017(4) 0.029(4) -0.003(3) -0.009(3) 0.002(3)
O42 0.012(3) 0.026(4) 0.027(4) -0.011(3) -0.004(2) 0.006(2)
O43 0.021(3) 0.027(4) 0.013(3) -0.002(3) -0.004(3) -0.010(3)
O44 0.019(3) 0.022(4) 0.021(3) -0.010(3) -0.003(3) -0.014(3)
O45 0.010(3) 0.030(4) 0.017(3) 0.008(3) -0.006(2) -0.007(3)
O46 0.033(4) 0.013(3) 0.032(4) 0.000(3) -0.010(3) -0.006(3)
O47 0.039(4) 0.014(3) 0.019(3) -0.002(3) -0.001(3) -0.005(3)
O48 0.021(4) 0.040(5) 0.019(4) -0.020(3) 0.003(3) -0.001(3)
O49 0.025(3) 0.028(4) 0.010(3) 0.000(3) 0.001(3) -0.002(3)
O50 0.020(3) 0.014(3) 0.036(4) -0.002(3) 0.001(3) -0.006(3)
O51 0.012(3) 0.012(3) 0.015(3) 0.007(3) -0.002(2) -0.002(2)
O52 0.015(3) 0.025(3) 0.015(3) 0.010(3) -0.010(3) -0.001(3)
O53 0.019(3) 0.012(3) 0.025(3) -0.007(3) -0.004(3) 0.001(2)
O54 0.029(4) 0.015(3) 0.030(4) -0.005(3) -0.008(3) -0.002(3)
O55 0.012(3) 0.015(3) 0.020(3) -0.001(3) 0.001(2) -0.001(2)
O56 0.019(3) 0.015(3) 0.031(4) -0.005(3) -0.003(3) -0.004(3)
O57 0.026(4) 0.009(3) 0.031(4) 0.002(3) -0.010(3) -0.001(3)
O58 0.025(4) 0.018(3) 0.043(4) -0.004(3) -0.022(3) -0.001(3)
O59 0.022(3) 0.021(4) 0.016(3) -0.004(3) -0.005(3) -0.009(3)
O60 0.027(4) 0.029(4) 0.012(3) -0.002(3) 0.001(3) -0.010(3)
O61 0.017(3) 0.020(3) 0.026(4) -0.008(3) -0.004(3) -0.002(3)
O62 0.010(3) 0.016(3) 0.021(3) 0.000(3) -0.007(2) -0.002(2)
O63 0.048(5) 0.034(4) 0.017(4) -0.011(3) -0.004(3) -0.003(4)
O64 0.031(3) 0.014(3) 0.018(3) -0.003(3) -0.004(3) -0.004(3)
O65 0.030(3) 0.016(3) 0.012(3) 0.000(3) 0.002(3) -0.007(3)
O66 0.020(3) 0.022(3) 0.016(3) 0.001(3) -0.004(3) -0.011(3)
O67 0.015(3) 0.026(4) 0.022(3) -0.008(3) 0.004(3) -0.005(3)
O68 0.015(3) 0.019(3) 0.021(3) 0.000(3) 0.003(3) -0.001(3)
O69 0.016(3) 0.018(3) 0.017(3) -0.004(3) 0.001(2) -0.002(2)
O70 0.022(3) 0.017(3) 0.027(4) -0.002(3) -0.015(3) 0.001(3)
O71 0.025(3) 0.021(4) 0.026(4) -0.010(3) 0.001(3) -0.011(3)
O72 0.014(3) 0.017(3) 0.013(3) 0.002(2) 0.000(2) -0.005(2)
O73 0.032(4) 0.030(4) 0.021(3) -0.006(3) -0.011(3) -0.002(3)
O74 0.025(3) 0.023(4) 0.009(3) -0.003(3) 0.001(2) -0.010(3)
O75 0.008(3) 0.022(3) 0.020(3) 0.004(3) -0.002(2) -0.008(2)
O76 0.017(3) 0.019(3) 0.011(3) -0.003(3) 0.000(2) 0.006(3)
O77 0.016(3) 0.030(4) 0.018(3) -0.008(3) -0.006(2) -0.003(3)
O78 0.031(4) 0.033(4) 0.027(4) -0.015(3) -0.004(3) 0.005(3)
O79 0.021(3) 0.024(4) 0.010(3) -0.005(3) -0.005(2) 0.000(3)
O80 0.038(4) 0.046(5) 0.016(4) -0.007(3) 0.000(3) -0.007(4)
O81 0.035(4) 0.009(3) 0.026(4) -0.003(3) -0.007(3) 0.002(3)
O82 0.019(3) 0.024(4) 0.014(3) -0.006(3) 0.003(2) -0.006(3)
O83 0.012(3) 0.021(3) 0.024(3) -0.001(3) 0.000(2) -0.006(2)
O84 0.013(3) 0.026(3) 0.016(3) -0.007(3) -0.002(2) 0.002(2)
O85 0.010(3) 0.041(4) 0.016(3) -0.005(3) -0.001(2) -0.012(3)
O86 0.032(4) 0.016(3) 0.033(4) -0.004(3) -0.019(3) 0.000(3)
O87 0.014(3) 0.022(3) 0.015(3) -0.005(3) -0.002(2) -0.001(2)
O88 0.039(4) 0.033(4) 0.022(4) -0.015(3) -0.005(3) -0.011(3)
O89 0.023(3) 0.021(4) 0.043(4) -0.003(3) 0.003(3) -0.011(3)
O90 0.027(4) 0.041(4) 0.012(3) 0.003(3) -0.001(3) -0.028(3)
O91 0.015(3) 0.030(4) 0.016(3) 0.002(3) -0.004(2) -0.003(3)
O92 0.011(3) 0.031(4) 0.015(3) -0.006(3) 0.000(2) -0.011(3)
O93 0.038(4) 0.048(5) 0.025(4) -0.011(4) -0.010(3) 0.006(4)
O94 0.018(3) 0.062(5) 0.019(4) 0.019(4) -0.010(3) -0.014(3)
O95 0.016(3) 0.024(3) 0.009(3) 0.002(3) 0.001(2) -0.009(3)
O96 0.0270(13) 0.030 0.0272(13) -0.0045(9) -0.0053(9) -0.0027(9)
O97 0.020(3) 0.015(3) 0.023(3) -0.003(3) -0.005(3) -0.007(3)
O98 0.032(4) 0.044(5) 0.017(3) 0.003(3) 0.003(3) -0.011(3)
O99 0.014(3) 0.011(3) 0.019(3) 0.000(3) -0.002(2) -0.003(2)
O100 0.033(4) 0.011(3) 0.037(4) -0.002(3) -0.020(3) 0.009(3)
O101 0.027(3) 0.025(4) 0.016(3) 0.002(3) -0.015(3) -0.005(3)
O102 0.019(3) 0.051(5) 0.020(4) 0.007(3) -0.003(3) -0.013(3)
O103 0.021(4) 0.019(4) 0.054(5) -0.004(3) 0.005(3) -0.007(3)
O104 0.018(3) 0.023(3) 0.016(3) -0.003(3) -0.004(2) -0.007(3)
O105 0.014(3) 0.014(3) 0.015(3) -0.004(2) 0.000(2) -0.002(2)
O106 0.011(3) 0.026(4) 0.021(3) -0.002(3) 0.005(2) -0.006(3)
O107 0.025(4) 0.041(4) 0.018(3) -0.001(3) 0.004(3) -0.007(3)
O108 0.029(4) 0.018(3) 0.040(4) -0.007(3) -0.019(3) 0.007(3)
O109 0.020(3) 0.017(3) 0.014(3) -0.005(2) -0.005(2) -0.010(2)
O110 0.021(3) 0.013(3) 0.027(4) -0.009(3) -0.004(3) -0.003(2)
O111 0.016(3) 0.034(4) 0.026(3) -0.010(3) -0.002(3) -0.011(3)
O112 0.021(3) 0.012(3) 0.031(4) -0.006(3) -0.007(3) 0.002(2)
Mo1 0.0100(4) 0.0113(4) 0.0123(4) -0.0004(3) -0.0029(3) -0.0018(3)
Mo2 0.0113(4) 0.0087(4) 0.0128(4) -0.0007(3) -0.0026(3) -0.0004(3)
Mo3 0.0090(3) 0.0111(4) 0.0074(3) -0.0009(3) -0.0008(3) -0.0006(3)
Mo4 0.0086(3) 0.0095(4) 0.0127(4) -0.0026(3) -0.0009(3) -0.0017(3)
Mo5 0.0100(4) 0.0117(4) 0.0131(4) -0.0017(3) -0.0016(3) -0.0023(3)
Mo6 0.0096(4) 0.0090(4) 0.0106(3) -0.0024(3) -0.0016(3) -0.0013(3)
Mo7 0.0100(4) 0.0087(4) 0.0122(4) -0.0023(3) -0.0030(3) -0.0012(3)
Mo8 0.0089(3) 0.0086(4) 0.0119(4) -0.0023(3) -0.0010(3) -0.0008(3)
Mo9 0.0098(4) 0.0122(4) 0.0078(3) -0.0005(3) -0.0016(3) -0.0036(3)
Mo10 0.0084(3) 0.0097(4) 0.0107(3) -0.0030(3) -0.0011(3) -0.0006(3)
Mo11 0.0105(4) 0.0085(4) 0.0125(4) -0.0018(3) -0.0033(3) -0.0012(3)
Mo12 0.0095(4) 0.0109(4) 0.0108(4) -0.0012(3) -0.0014(3) -0.0012(3)
Mo13 0.0099(3) 0.0089(3) 0.0093(3) -0.0002(3) -0.0013(3) -0.0018(3)
Mo14 0.0094(3) 0.0104(4) 0.0105(3) -0.0010(3) -0.0016(3) -0.0025(3)
Mo15 0.0095(4) 0.0119(4) 0.0091(3) -0.0017(3) -0.0011(3) -0.0016(3)
Mo16 0.0091(4) 0.0106(4) 0.0096(3) -0.0009(3) -0.0018(3) -0.0010(3)
Mo17 0.0113(4) 0.0118(4) 0.0114(4) -0.0016(3) -0.0028(3) -0.0019(3)
Mo18 0.0088(3) 0.0082(4) 0.0120(4) -0.0026(3) -0.0019(3) -0.0011(3)
Mo19 0.0097(3) 0.0099(3) 0.0093(3) -0.0001(3) -0.0031(3) -0.0012(3)
Mo20 0.0122(4) 0.0095(4) 0.0133(4) -0.0010(3) -0.0030(3) -0.0028(3)
Mo21 0.0084(3) 0.0125(4) 0.0086(3) -0.0020(3) -0.0018(3) -0.0026(3)
Mo22 0.0098(3) 0.0094(4) 0.0112(3) -0.0024(3) -0.0025(3) -0.0015(3)
Mo23 0.0076(3) 0.0117(4) 0.0091(3) -0.0014(3) -0.0009(3) -0.0013(3)
Mo24 0.0087(3) 0.0113(4) 0.0091(3) -0.0003(3) -0.0026(3) -0.0020(3)
Mo25 0.0107(3) 0.0097(3) 0.0088(3) -0.0010(3) -0.0018(3) -0.0017(3)
Mo26 0.0103(3) 0.0093(3) 0.0089(3) -0.0012(3) -0.0012(2) -0.0015(3)
Mo27 0.0102(3) 0.0104(3) 0.0091(3) -0.0003(3) -0.0012(2) -0.0019(3)
Mo28 0.0094(3) 0.0099(3) 0.0095(3) -0.0006(3) -0.0018(2) -0.0011(2)
Cs1 0.0436(4) 0.0257(4) 0.0317(4) -0.0120(3) 0.0132(3) -0.0150(3)
Cs2 0.0515(5) 0.0333(4) 0.0273(4) -0.0178(3) -0.0178(3) 0.0186(3)
Cs3 0.0469(4) 0.0239(4) 0.0231(3) -0.0091(3) 0.0057(3) -0.0117(3)
Cs4 0.0488(4) 0.0178(3) 0.0305(4) -0.0075(3) -0.0106(3) 0.0007(3)
Cs5 0.0480(4) 0.0194(3) 0.0313(4) -0.0079(3) -0.0176(3) 0.0019(3)
Cs6 0.0547(5) 0.0157(4) 0.0398(4) -0.0101(3) 0.0166(4) -0.0080(3)
Cs7 0.0671(5) 0.0227(4) 0.0337(4) -0.0113(3) -0.0280(4) 0.0113(3)
Cs8 0.0454(4) 0.0248(4) 0.0284(4) -0.0096(3) 0.0073(3) -0.0083(3)
Th1 0.00958(15) 0.00938(14) 0.01209(15) 0.00202(12) -0.00299(12) -0.00272(11)
Th2 0.01016(15) 0.01105(15) 0.01258(15) 0.00234(12) -0.00404(11) -0.00405(12)
Th3 0.00864(15) 0.00863(14) 0.01208(15) 0.00098(12) -0.00251(11) -0.00096(11)
Th4 0.00833(15) 0.01015(15) 0.01212(15) 0.00156(12) -0.00211(11) -0.00087(12)
Th5 0.00977(15) 0.00908(15) 0.00821(14) -0.00207(12) -0.00156(12) -0.00150(12)
Th6 0.00906(15) 0.00919(16) 0.00861(14) -0.00187(12) -0.00107(12) -0.00081(12)
Th7 0.00870(15) 0.00878(15) 0.00789(14) -0.00139(12) -0.00155(11) -0.00124(11)
Th8 0.00893(15) 0.00838(15) 0.00835(14) -0.00145(12) -0.00152(11) -0.00118(11)
Th9 0.00761(15) 0.00895(16) 0.00883(15) -0.00167(12) -0.00103(12) -0.00134(12)
Th10 0.00776(14) 0.00896(15) 0.00853(15) -0.00197(12) -0.00185(11) -0.00110(12)
Th11 0.00786(14) 0.00979(15) 0.00860(15) -0.00161(12) -0.00179(11) -0.00167(11)
Th12 0.00736(14) 0.00943(15) 0.00840(14) -0.00192(12) -0.00120(11) -0.00100(11)

loop_
_atom_type_symbol
_atom_type_description
_atom_type_scat_dispersion_real
_atom_type_scat_dispersion_imag
_atom_type_scat_source
O O 0.0106 0.0060 'International Tables Vol C Tables 4.2.6.8 and 6.1.1.4'
Mo Mo -1.6832 0.6857 'International Tables Vol C Tables 4.2.6.8 and 6.1.1.4'
Cs Cs -0.3680 2.1192 'International Tables Vol C Tables 4.2.6.8 and 6.1.1.4'
Th Th -7.2400 8.8979 'International Tables Vol C Tables 4.2.6.8 and 6.1.1.4'

loop_
_geom_angle_atom_site_label_1
_geom_angle_atom_site_label_2
_geom_angle_atom_site_label_3
_geom_angle
_geom_angle_site_symmetry_1
_geom_angle_site_symmetry_3
Mo18 O1 Th12 140.4(3) . .
Mo18 O1 Cs5 108.6(3) . .
Th12 O1 Cs5 108.9(2) . .
Mo6 O2 Th11 142.7(3) . .
Mo6 O2 Cs8 109.3(3) . .
Th11 O2 Cs8 105.2(2) . .
Mo4 O3 Th8 149.7(4) . 1_456
Mo10 O4 Th9 143.0(3) . .
Mo10 O4 Cs4 117.0(3) . 1_655
Th9 O4 Cs4 98.79(19) . 1_655
Mo11 O5 Th7 149.0(4) . 1_655
Mo11 O5 Cs7 106.7(3) . 1_565
Th7 O5 Cs7 98.5(2) 1_655 1_565
Mo4 O6 Th5 151.8(4) . 1_456
Mo4 O6 Cs1 99.2(3) . 1_455
Th5 O6 Cs1 105.5(2) 1_456 1_455
Mo7 O7 Th6 155.5(4) . .
Mo7 O7 Cs2 105.1(3) . .
Th6 O7 Cs2 98.1(2) . .
Mo6 O8 Cs3 138.1(4) . .
Mo6 O8 Cs6 113.9(3) . 1_556
Cs3 O8 Cs6 96.45(19) . 1_556
Mo22 O9 Th11 159.5(4) . .
Mo22 O9 Cs8 92.5(3) . .
Th11 O9 Cs8 103.75(19) . .
Mo11 O10 Th11 151.6(4) . .
Mo22 O11 Th7 149.1(4) . 1_655
Mo4 O12 Cs8 148.9(4) . 1_455
Mo4 O12 Cs1 103.5(3) . 1_455
Cs8 O12 Cs1 97.18(19) 1_455 1_455
Mo11 O13 Cs4 146.0(4) . 1_665
Mo11 O13 Cs2 104.7(3) . .
Cs4 O13 Cs2 96.0(2) 1_665 .
Mo18 O14 Th8 152.4(4) . .
Mo8 O15 Th12 153.2(4) . 1_655
Mo23 O16 Th3 150.9(4) . .
Mo23 O16 Cs7 91.4(2) . 1_565
Th3 O16 Cs7 116.7(2) . 1_565
Mo7 O17 Th10 158.4(4) . 1_565
Mo9 O18 Th2 144.9(3) . .
Mo8 O19 Th5 155.1(4) . .
Mo8 O19 Cs1 103.7(3) . 1_554
Th5 O19 Cs1 99.8(2) . 1_554
Mo18 O20 Cs2 149.0(4) . 1_545
Mo18 O20 Cs4 110.5(3) . 1_655
Cs2 O20 Cs4 94.68(19) 1_545 1_655
Mo18 O20 Cs5 96.6(3) . .
Cs2 O20 Cs5 87.77(17) 1_545 .
Cs4 O20 Cs5 116.2(2) 1_655 .
Mo27 O21 Th1 141.7(3) . .
Mo24 O22 Th2 139.4(3) . .
Mo24 O22 Cs5 95.9(2) . .
Th2 O22 Cs5 118.4(2) . .
Mo22 O23 Th10 139.9(3) . 1_665
Mo22 O23 Cs6 118.4(3) . 1_656
Th10 O23 Cs6 101.2(2) 1_665 1_656
Mo15 O24 Th8 148.3(3) . 1_566
Mo5 O25 Th8 155.6(4) . 1_565
Mo6 O26 Th10 169.5(4) . 1_565
Mo6 O26 Cs6 91.0(2) . 1_556
Th10 O26 Cs6 97.60(18) 1_565 1_556
Mo4 O27 Th9 157.2(4) . 1_456
Mo7 O28 Cs5 154.3(4) . 1_565
Mo7 O28 Cs7 101.1(3) . 1_465
Cs5 O28 Cs7 95.8(2) 1_565 1_465
Mo3 O29 Th4 143.3(3) . .
Mo27 O30 Th10 139.1(3) . .
Mo25 O31 Th4 159.7(4) . 1_556
Mo6 O32 Th6 160.8(4) . .
Mo10 O33 Cs7 140.0(4) . .
Mo10 O33 Cs5 114.8(3) . 1_655
Cs7 O33 Cs5 100.9(2) . 1_655
Mo26 O34 Th2 158.6(4) . .
Mo1 O35 Th2 151.4(4) . .
Mo9 O36 Th1 121.1(3) . .
Mo9 O36 Cs1 104.7(2) . 1_455
Th1 O36 Cs1 121.0(2) . 1_455
Mo8 O37 Th8 141.5(3) . 1_655
Mo8 O37 Cs3 101.7(2) . 1_654
Th8 O37 Cs3 114.0(2) 1_655 1_654
Mo8 O38 Cs6 148.2(4) . 1_655
Mo8 O38 Cs3 102.8(3) . 1_654
Cs6 O38 Cs3 93.38(19) 1_655 1_654
Mo8 O38 Cs1 104.3(3) . 1_554
Cs6 O38 Cs1 90.70(18) 1_655 1_554
Cs3 O38 Cs1 119.4(2) 1_654 1_554
Mo14 O39 Th4 146.5(4) . .
Mo14 O39 Cs8 83.5(2) . 1_554
Th4 O39 Cs8 109.0(2) . 1_554
Mo14 O39 Cs6 98.5(2) . .
Th4 O39 Cs6 104.1(2) . .
Cs8 O39 Cs6 113.57(17) 1_554 .
Mo21 O40 Th1 151.4(4) . .
Mo21 O40 Cs3 91.9(2) . 1_455
Th1 O40 Cs3 115.9(2) . 1_455
Mo20 O41 Th1 143.6(4) . .
Mo20 O41 Cs3 90.6(3) . 1_455
Th1 O41 Cs3 111.4(2) . 1_455
Mo28 O42 Th12 158.6(3) . 1_655
Mo11 O43 Th6 150.3(3) . .
Mo11 O43 Cs2 99.2(3) . .
Th6 O43 Cs2 107.3(2) . .
Mo18 O44 Th9 161.5(4) . .
Mo18 O44 Cs4 93.0(2) . 1_655
Th9 O44 Cs4 101.8(2) . 1_655
Mo13 O45 Th3 147.1(3) . .
Mo22 O46 Cs1 152.1(4) . .
Mo22 O46 Cs8 109.5(3) . .
Cs1 O46 Cs8 98.30(19) . .
Mo2 O47 Th3 145.9(4) . .
Mo2 O47 Cs7 87.3(2) . 1_565
Th3 O47 Cs7 111.0(2) . 1_565
Mo2 O47 Cs2 97.9(3) . .
Th3 O47 Cs2 98.7(2) . .
Cs7 O47 Cs2 116.91(18) 1_565 .
Mo10 O48 Th5 159.7(4) . .
Mo15 O49 Th11 161.8(4) . .
Mo15 O49 Cs8 90.1(3) . .
Th11 O49 Cs8 102.6(2) . .
Mo5 O50 Th4 150.0(4) . .
Mo5 O50 Cs2 83.6(2) . .
Th4 O50 Cs2 124.6(2) . .
Mo28 O51 Th3 141.1(3) . .
Mo19 O52 Th1 146.8(3) . .
Mo26 O53 Th6 128.4(3) . .
Mo17 O54 Th1 158.8(4) . .
Mo3 O55 Th3 122.8(3) . .
Mo3 O55 Cs2 107.5(2) . .
Th3 O55 Cs2 116.5(2) . .
Mo15 O56 Th4 140.8(3) . 1_556
Mo15 O56 Cs8 94.3(2) . .
Th4 O56 Cs8 120.1(2) 1_556 .
Mo16 O57 Th2 148.6(4) . 1_565
Mo16 O57 Cs4 97.4(3) . 1_665
Th2 O57 Cs4 106.9(2) 1_565 1_665
Mo16 O57 Cs5 82.6(2) . 1_565
Th2 O57 Cs5 108.2(2) 1_565 1_565
Cs4 O57 Cs5 106.54(18) 1_665 1_565
Mo16 O58 Th11 162.1(4) . .
Mo7 O59 Th7 144.1(3) . .
Mo7 O59 Cs7 102.2(3) . 1_465
Th7 O59 Cs7 111.1(2) . 1_465
Mo24 O60 Th12 155.6(4) . .
Mo24 O60 Cs5 93.9(3) . .
Th12 O60 Cs5 102.5(2) . .
Mo26 O61 Th12 152.9(3) . .
Mo13 O62 Th4 131.9(3) . 1_655
Mo13 O62 Cs6 88.0(2) . 1_655
Th4 O62 Cs6 109.8(2) 1_655 1_655
Mo14 O63 Cs3 165.7(4) . 1_554
Mo14 O63 Cs8 84.3(3) . 1_554
Cs3 O63 Cs8 96.44(19) 1_554 1_554
Mo23 O64 Th12 133.5(3) . 1_655
Mo21 O65 Th11 133.0(3) . 1_445
Mo28 O66 Th7 138.3(3) . 1_655
Mo25 O67 Th11 153.5(3) . .
Mo27 O68 Th8 138.8(3) . 1_456
Mo13 O69 Th10 140.9(3) . 1_664
Mo13 O69 Cs6 105.1(3) . 1_655
Th10 O69 Cs6 113.9(2) 1_664 1_655
Mo17 O70 Th10 159.2(3) . .
Mo10 O71 Th12 170.4(4) . 1_655
Mo10 O71 Cs5 89.7(2) . 1_655
Th12 O71 Cs5 97.4(2) 1_655 1_655
Mo19 O72 Th9 141.4(3) . 1_455
Mo19 O72 Cs4 104.6(2) . .
Th9 O72 Cs4 114.0(2) 1_455 .
Mo12 O73 Cs1 147.4(4) . 1_554
Mo12 O73 Cs8 112.4(3) . 1_554
Cs1 O73 Cs8 94.87(18) 1_554 1_554
Mo12 O73 Cs6 89.3(2) . 1_655
Cs1 O73 Cs6 90.75(17) 1_554 1_655
Cs8 O73 Cs6 122.4(2) 1_554 1_655
Mo3 O74 Th6 173.3(3) . .
Mo3 O74 Cs2 83.4(2) . .
Th6 O74 Cs2 96.36(19) . .
Mo19 O75 Th2 132.3(3) . 1_455
Mo19 O75 Cs4 89.3(2) . .
Th2 O75 Cs4 107.1(2) 1_455 .
Mo9 O76 Th5 170.9(3) . 1_456
Mo9 O76 Cs1 85.0(2) . 1_455
Th5 O76 Cs1 92.91(18) 1_456 1_455
Mo21 O77 Th2 121.6(3) . 1_455
Mo21 O77 Cs3 91.0(2) . 1_455
Th2 O77 Cs3 126.2(2) 1_455 1_455
Mo20 O78 Cs8 148.8(4) . 1_455
Mo20 O78 Cs3 91.1(3) . 1_455
Cs8 O78 Cs3 99.35(19) 1_455 1_455
Mo21 O79 Th8 158.5(4) . 1_456
Mo16 O80 Cs2 172.5(4) . .
Mo16 O80 Cs5 89.8(3) . 1_565
Cs2 O80 Cs5 95.2(2) . 1_565
Mo12 O81 Th3 161.5(4) . .
Mo23 O82 Th7 160.6(4) . 1_655
Mo12 O83 Th9 158.8(3) . .
Mo12 O84 Th12 136.8(3) . 1_655
Mo12 O84 Cs6 94.0(2) . 1_655
Th12 O84 Cs6 124.7(2) 1_655 1_655
Mo1 O85 Th6 141.8(3) . .
Mo1 O85 Cs3 98.7(2) . .
Th6 O85 Cs3 119.27(19) . .
Mo1 O86 Th7 156.9(3) . .
Mo26 O87 Th9 150.8(3) . .
Mo2 O88 Cs4 144.9(3) . 1_665
Mo2 O88 Cs7 96.7(3) . 1_565
Cs4 O88 Cs7 98.56(19) 1_665 1_565
Mo2 O89 Th5 161.5(4) . 1_565
Mo20 O90 Th7 154.0(4) . .
Mo5 O91 Th5 140.5(3) . 1_465
Mo5 O91 Cs7 99.8(2) . 1_465
Th5 O91 Cs7 119.76(19) 1_465 1_465
Mo17 O92 Th11 135.9(3) . 1_445
Mo17 O92 Cs4 96.9(2) . .
Th11 O92 Cs4 122.30(19) 1_445 .
Mo5 O93 Cs5 149.0(4) . 1_565
Mo5 O93 Cs2 106.6(3) . .
Cs5 O93 Cs2 101.5(2) 1_565 .
Mo15 O94 Th3 148.9(4) . 1_556
Mo23 O95 Th4 120.0(3) . 1_655
Mo23 O95 Cs7 89.3(2) . 1_565
Th4 O95 Cs7 132.1(2) 1_655 1_565
Mo2 O96 Th8 152.8(4) . 1_565
Mo28 O97 Th9 139.9(3) . .
Mo17 O98 Cs7 156.2(4) . 1_455
Mo17 O98 Cs4 86.9(3) . .
Cs7 O98 Cs4 92.09(19) 1_455 .
Mo17 O98 Cs5 112.9(3) . .
Cs7 O98 Cs5 87.47(16) 1_455 .
Cs4 O98 Cs5 123.1(2) . .
Mo9 O99 Th10 133.2(3) . .
Mo24 O100 Th7 147.2(3) . .
Mo14 O101 Th9 151.1(3) . .
Mo14 O101 Cs8 84.1(2) . 1_554
Th9 O101 Cs8 124.7(2) . 1_554
Mo24 O102 Th1 151.7(4) . .
Mo14 O103 Th12 164.2(4) . .
Mo25 O104 Th5 128.7(3) . 1_466
Mo3 O105 Th9 132.7(3) . .
Mo16 O106 Th10 152.2(4) . 1_565
Mo1 O107 Cs6 150.8(4) . 1_556
Mo1 O107 Cs1 109.3(3) . 1_455
Cs6 O107 Cs1 99.41(18) 1_556 1_455
Mo20 O108 Th6 160.0(4) . 1_455
Mo25 O109 Th10 151.1(3) . 1_565
Mo13 O110 Th5 164.9(3) . 1_565
Mo27 O111 Th11 160.0(3) . 1_445
Mo19 O112 Th6 163.7(3) . 1_455
O107 Mo1 O86 108.6(3) . .
O107 Mo1 O85 108.2(3) . .
O86 Mo1 O85 112.3(3) . .
O107 Mo1 O35 106.8(4) . .
O86 Mo1 O35 111.3(3) . .
O85 Mo1 O35 109.5(3) . .
O107 Mo1 Cs1 47.3(2) . 1_455
O86 Mo1 Cs1 94.8(2) . 1_455
O85 Mo1 Cs1 149.6(2) . 1_455
O35 Mo1 Cs1 70.5(2) . 1_455
O107 Mo1 Cs3 67.3(2) . .
O86 Mo1 Cs3 162.8(2) . .
O85 Mo1 Cs3 56.6(2) . .
O35 Mo1 Cs3 85.6(2) . .
Cs1 Mo1 Cs3 93.74(2) 1_455 .
O88 Mo2 O89 107.4(3) . .
O88 Mo2 O96 110.0(3) . .
O89 Mo2 O96 112.9(3) . .
O88 Mo2 O47 106.1(3) . .
O89 Mo2 O47 112.4(3) . .
O96 Mo2 O47 107.8(3) . .
O88 Mo2 Cs7 58.2(3) . 1_565
O89 Mo2 Cs7 85.3(2) . 1_565
O96 Mo2 Cs7 161.4(2) . 1_565
O47 Mo2 Cs7 66.1(2) . 1_565
O88 Mo2 Cs2 85.1(2) . .
O89 Mo2 Cs2 166.5(2) . .
O96 Mo2 Cs2 65.5(2) . .
O47 Mo2 Cs2 58.0(2) . .
Cs7 Mo2 Cs2 97.74(2) 1_565 .
O88 Mo2 Cs4 22.5(2) . 1_665
O89 Mo2 Cs4 129.6(2) . 1_665
O96 Mo2 Cs4 94.5(2) . 1_665
O47 Mo2 Cs4 96.7(2) . 1_665
Cs7 Mo2 Cs4 69.71(2) 1_565 1_665
Cs2 Mo2 Cs4 63.267(18) . 1_665
O105 Mo3 O74 114.8(3) . .
O105 Mo3 O29 111.0(3) . .
O74 Mo3 O29 110.4(3) . .
O105 Mo3 O55 106.4(3) . .
O74 Mo3 O55 107.3(3) . .
O29 Mo3 O55 106.5(3) . .
O105 Mo3 Th3 75.71(18) . .
O74 Mo3 Th3 109.68(19) . .
O29 Mo3 Th3 130.84(19) . .
O55 Mo3 Th3 33.36(19) . .
O105 Mo3 Cs2 149.95(18) . .
O74 Mo3 Cs2 70.4(2) . .
O29 Mo3 Cs2 93.0(2) . .
O55 Mo3 Cs2 47.20(19) . .
Th3 Mo3 Cs2 74.87(2) . .
O12 Mo4 O27 110.4(4) . .
O12 Mo4 O6 106.3(3) . .
O27 Mo4 O6 110.8(3) . .
O12 Mo4 O3 108.3(4) . .
O27 Mo4 O3 110.8(3) . .
O6 Mo4 O3 110.1(3) . .
O12 Mo4 Cs1 52.0(3) . 1_455
O27 Mo4 Cs1 123.6(2) . 1_455
O6 Mo4 Cs1 54.4(2) . 1_455
O3 Mo4 Cs1 125.5(2) . 1_455
O93 Mo5 O25 108.3(4) . .
O93 Mo5 O91 108.3(3) . .
O25 Mo5 O91 111.9(3) . .
O93 Mo5 O50 106.7(4) . .
O25 Mo5 O50 111.1(3) . .
O91 Mo5 O50 110.4(3) . .
O93 Mo5 Cs2 49.0(2) . .
O25 Mo5 Cs2 93.0(2) . .
O91 Mo5 Cs2 151.95(19) . .
O50 Mo5 Cs2 69.5(2) . .
O93 Mo5 Cs7 65.0(3) . 1_465
O25 Mo5 Cs7 159.5(2) . 1_465
O91 Mo5 Cs7 56.67(19) . 1_465
O50 Mo5 Cs7 89.39(19) . 1_465
Cs2 Mo5 Cs7 95.58(2) . 1_465
O8 Mo6 O32 108.9(4) . .
O8 Mo6 O26 106.9(3) . .
O32 Mo6 O26 108.3(3) . .
O8 Mo6 O2 108.8(3) . .
O32 Mo6 O2 112.4(3) . .
O26 Mo6 O2 111.4(3) . .
O8 Mo6 Cs6 43.6(2) . 1_556
O32 Mo6 Cs6 122.7(2) . 1_556
O26 Mo6 Cs6 63.3(2) . 1_556
O2 Mo6 Cs6 123.4(2) . 1_556
O8 Mo6 Cs8 62.0(2) . .
O32 Mo6 Cs8 116.3(2) . .
O26 Mo6 Cs8 135.3(2) . .
O2 Mo6 Cs8 48.3(2) . .
Cs6 Mo6 Cs8 93.73(2) 1_556 .
O8 Mo6 Cs3 27.0(3) . .
O32 Mo6 Cs3 82.7(3) . .
O26 Mo6 Cs3 123.1(2) . .
O2 Mo6 Cs3 114.9(2) . .
Cs6 Mo6 Cs3 64.372(18) 1_556 .
Cs8 Mo6 Cs3 67.786(18) . .
O28 Mo7 O17 109.2(4) . .
O28 Mo7 O59 106.2(3) . .
O17 Mo7 O59 112.2(3) . .
O28 Mo7 O7 108.2(3) . .
O17 Mo7 O7 109.3(3) . .
O59 Mo7 O7 111.6(3) . .
O28 Mo7 Cs7 54.2(3) . 1_465
O17 Mo7 Cs7 123.4(2) . 1_465
O59 Mo7 Cs7 52.1(2) . 1_465
O7 Mo7 Cs7 127.2(2) . 1_465
O38 Mo8 O15 110.4(4) . .
O38 Mo8 O37 105.6(3) . .
O15 Mo8 O37 112.0(3) . .
O38 Mo8 O19 105.9(4) . .
O15 Mo8 O19 110.1(3) . .
O37 Mo8 O19 112.7(3) . .
O38 Mo8 Cs3 53.0(2) . 1_654
O15 Mo8 Cs3 124.8(2) . 1_654
O37 Mo8 Cs3 52.61(18) . 1_654
O19 Mo8 Cs3 125.0(2) . 1_654
O38 Mo8 Cs1 53.4(3) . 1_554
O15 Mo8 Cs1 122.5(2) . 1_554
O37 Mo8 Cs1 125.4(2) . 1_554
O19 Mo8 Cs1 52.6(2) . 1_554
Cs3 Mo8 Cs1 90.69(2) 1_654 1_554
O38 Mo8 Cs6 20.2(3) . 1_655
O15 Mo8 Cs6 90.2(2) . 1_655
O37 Mo8 Cs6 115.17(19) . 1_655
O19 Mo8 Cs6 114.7(2) . 1_655
Cs3 Mo8 Cs6 64.487(18) 1_654 1_655
Cs1 Mo8 Cs6 63.994(18) 1_554 1_655
O99 Mo9 O76 113.5(3) . .
O99 Mo9 O18 110.5(3) . .
O76 Mo9 O18 111.0(3) . .
O99 Mo9 O36 107.8(3) . .
O76 Mo9 O36 107.6(3) . .
O18 Mo9 O36 106.0(3) . .
O99 Mo9 Th1 75.89(19) . .
O76 Mo9 Th1 110.25(19) . .
O18 Mo9 Th1 130.4(2) . .
O36 Mo9 Th1 34.33(18) . .
O99 Mo9 Cs1 153.69(19) . 1_455
O76 Mo9 Cs1 69.2(2) . 1_455
O18 Mo9 Cs1 91.3(2) . 1_455
O36 Mo9 Cs1 49.91(19) . 1_455
Th1 Mo9 Cs1 78.76(2) . 1_455
O33 Mo10 O48 108.6(4) . .
O33 Mo10 O4 108.5(3) . .
O48 Mo10 O4 110.6(3) . .
O33 Mo10 O71 107.6(3) . .
O48 Mo10 O71 109.5(3) . .
O4 Mo10 O71 112.0(3) . .
O33 Mo10 Cs5 43.0(2) . 1_655
O48 Mo10 Cs5 123.8(2) . 1_655
O4 Mo10 Cs5 123.5(2) . 1_655
O71 Mo10 Cs5 64.6(2) . 1_655
O33 Mo10 Cs7 25.8(3) . .
O48 Mo10 Cs7 86.2(3) . .
O4 Mo10 Cs7 106.2(2) . .
O71 Mo10 Cs7 129.0(2) . .
Cs5 Mo10 Cs7 66.470(18) 1_655 .
O13 Mo11 O10 111.4(4) . .
O13 Mo11 O43 106.2(3) . .
O10 Mo11 O43 110.2(3) . .
O13 Mo11 O5 107.1(3) . .
O10 Mo11 O5 110.6(3) . .
O43 Mo11 O5 111.2(3) . .
O13 Mo11 Cs2 51.1(3) . .
O10 Mo11 Cs2 126.6(2) . .
O43 Mo11 Cs2 55.1(2) . .
O5 Mo11 Cs2 122.7(2) . .
O13 Mo11 Cs4 21.7(3) . 1_665
O10 Mo11 Cs4 89.7(2) . 1_665
O43 Mo11 Cs4 117.7(2) . 1_665
O5 Mo11 Cs4 115.3(2) . 1_665
Cs2 Mo11 Cs4 65.50(2) . 1_665
O73 Mo12 O84 107.6(3) . .
O73 Mo12 O83 108.5(3) . .
O84 Mo12 O83 113.1(3) . .
O73 Mo12 O81 105.4(3) . .
O84 Mo12 O81 110.2(3) . .
O83 Mo12 O81 111.7(3) . .
O73 Mo12 Cs6 65.3(2) . 1_655
O84 Mo12 Cs6 59.71(19) . 1_655
O83 Mo12 Cs6 165.5(2) . 1_655
O81 Mo12 Cs6 82.9(2) . 1_655
O73 Mo12 Cs8 46.8(2) . 1_554
O84 Mo12 Cs8 152.53(19) . 1_554
O83 Mo12 Cs8 88.3(2) . 1_554
O81 Mo12 Cs8 74.8(2) . 1_554
Cs6 Mo12 Cs8 95.39(2) 1_655 1_554
O73 Mo12 Cs1 20.7(2) . 1_554
O84 Mo12 Cs1 93.08(19) . 1_554
O83 Mo12 Cs1 102.3(2) . 1_554
O81 Mo12 Cs1 125.3(2) . 1_554
Cs6 Mo12 Cs1 67.104(18) 1_655 1_554
Cs8 Mo12 Cs1 64.500(19) 1_554 1_554
O69 Mo13 O45 111.3(3) . .
O69 Mo13 O110 111.8(3) . .
O45 Mo13 O110 109.2(3) . .
O69 Mo13 O62 106.6(3) . .
O45 Mo13 O62 104.7(3) . .
O110 Mo13 O62 113.0(3) . .
O69 Mo13 Cs6 49.2(2) . 1_655
O45 Mo13 Cs6 98.3(2) . 1_655
O110 Mo13 Cs6 151.6(2) . 1_655
O62 Mo13 Cs6 64.3(2) . 1_655
O63 Mo14 O103 110.3(4) . .
O63 Mo14 O101 107.2(3) . .
O103 Mo14 O101 109.9(3) . .
O63 Mo14 O39 106.9(3) . .
O103 Mo14 O39 110.4(3) . .
O101 Mo14 O39 112.0(3) . .
O63 Mo14 Cs8 70.4(3) . 1_554
O103 Mo14 Cs8 179.3(3) . 1_554
O101 Mo14 Cs8 69.8(2) . 1_554
O39 Mo14 Cs8 69.2(2) . 1_554
O63 Mo14 Cs6 70.5(3) . .
O103 Mo14 Cs6 83.7(3) . .
O101 Mo14 Cs6 165.7(2) . .
O39 Mo14 Cs6 57.2(2) . .
Cs8 Mo14 Cs6 96.56(2) 1_554 .
O49 Mo15 O24 112.3(3) . .
O49 Mo15 O94 109.0(3) . .
O24 Mo15 O94 112.5(4) . .
O49 Mo15 O56 106.0(3) . .
O24 Mo15 O56 111.2(3) . .
O94 Mo15 O56 105.3(3) . .
O49 Mo15 Cs8 63.9(2) . .
O24 Mo15 Cs8 164.9(2) . .
O94 Mo15 Cs8 82.0(3) . .
O56 Mo15 Cs8 58.9(2) . .
O80 Mo16 O106 107.6(3) . .
O80 Mo16 O58 108.4(4) . .
O106 Mo16 O58 111.7(3) . .
O80 Mo16 O57 105.3(3) . .
O106 Mo16 O57 112.2(3) . .
O58 Mo16 O57 111.3(3) . .
O80 Mo16 Cs5 64.6(3) . 1_565
O106 Mo16 Cs5 73.7(2) . 1_565
O58 Mo16 Cs5 172.6(2) . 1_565
O57 Mo16 Cs5 69.9(2) . 1_565
O80 Mo16 Cs4 68.5(3) . 1_665
O106 Mo16 Cs4 164.6(2) . 1_665
O58 Mo16 Cs4 83.4(2) . 1_665
O57 Mo16 Cs4 56.9(2) . 1_665
Cs5 Mo16 Cs4 91.53(2) 1_565 1_665
O80 Mo16 Cs2 4.7(3) . .
O106 Mo16 Cs2 112.1(2) . .
O58 Mo16 Cs2 105.1(2) . .
O57 Mo16 Cs2 103.9(2) . .
Cs5 Mo16 Cs2 67.732(19) 1_565 .
Cs4 Mo16 Cs2 64.491(19) 1_665 .
O98 Mo17 O92 106.4(3) . .
O98 Mo17 O70 108.8(3) . .
O92 Mo17 O70 112.4(3) . .
O98 Mo17 O54 106.4(3) . .
O92 Mo17 O54 110.7(3) . .
O70 Mo17 O54 111.8(3) . .
O98 Mo17 Cs4 68.5(2) . .
O92 Mo17 Cs4 57.5(2) . .
O70 Mo17 Cs4 166.1(2) . .
O54 Mo17 Cs4 81.8(2) . .
O20 Mo18 O14 110.2(4) . .
O20 Mo18 O44 107.6(3) . .
O14 Mo18 O44 108.1(3) . .
O20 Mo18 O1 106.7(3) . .
O14 Mo18 O1 112.5(3) . .
O44 Mo18 O1 111.6(3) . .
O20 Mo18 Cs4 46.6(2) . 1_655
O14 Mo18 Cs4 127.3(2) . 1_655
O44 Mo18 Cs4 61.2(2) . 1_655
O1 Mo18 Cs4 119.3(2) . 1_655
O20 Mo18 Cs5 59.5(2) . .
O14 Mo18 Cs5 122.0(2) . .
O44 Mo18 Cs5 129.9(2) . .
O1 Mo18 Cs5 47.6(2) . .
Cs4 Mo18 Cs5 88.61(2) 1_655 .
O72 Mo19 O52 110.7(3) . .
O72 Mo19 O112 111.6(3) . .
O52 Mo19 O112 110.0(3) . .
O72 Mo19 O75 107.3(3) . .
O52 Mo19 O75 104.7(3) . .
O112 Mo19 O75 112.3(3) . .
O72 Mo19 Cs4 49.83(19) . .
O52 Mo19 Cs4 100.0(2) . .
O112 Mo19 Cs4 149.5(2) . .
O75 Mo19 Cs4 63.1(2) . .
O78 Mo20 O108 107.1(3) . .
O78 Mo20 O90 109.4(3) . .
O108 Mo20 O90 112.5(3) . .
O78 Mo20 O41 106.6(3) . .
O108 Mo20 O41 111.6(3) . .
O90 Mo20 O41 109.5(3) . .
O78 Mo20 Cs3 63.5(2) . 1_455
O108 Mo20 Cs3 83.0(2) . 1_455
O90 Mo20 Cs3 164.5(2) . 1_455
O41 Mo20 Cs3 62.5(2) . 1_455
O78 Mo20 Cs8 19.8(2) . 1_455
O108 Mo20 Cs8 126.9(2) . 1_455
O90 Mo20 Cs8 97.3(2) . 1_455
O41 Mo20 Cs8 97.1(2) . 1_455
Cs3 Mo20 Cs8 71.694(18) 1_455 1_455
O65 Mo21 O79 112.3(3) . .
O65 Mo21 O77 108.0(3) . .
O79 Mo21 O77 110.5(3) . .
O65 Mo21 O40 112.9(3) . .
O79 Mo21 O40 106.4(3) . .
O77 Mo21 O40 106.7(3) . .
O65 Mo21 Th2 77.8(2) . 1_455
O79 Mo21 Th2 139.0(2) . 1_455
O77 Mo21 Th2 34.1(2) . 1_455
O40 Mo21 Th2 105.2(2) . 1_455
O65 Mo21 Cs3 161.8(2) . 1_455
O79 Mo21 Cs3 85.8(2) . 1_455
O77 Mo21 Cs3 61.6(2) . 1_455
O40 Mo21 Cs3 60.8(2) . 1_455
Th2 Mo21 Cs3 87.43(2) 1_455 1_455
O46 Mo22 O11 109.8(3) . .
O46 Mo22 O9 107.8(3) . .
O11 Mo22 O9 108.2(3) . .
O46 Mo22 O23 106.8(3) . .
O11 Mo22 O23 111.7(3) . .
O9 Mo22 O23 112.4(3) . .
O46 Mo22 Cs8 46.9(2) . .
O11 Mo22 Cs8 129.6(2) . .
O9 Mo22 Cs8 61.4(2) . .
O23 Mo22 Cs8 117.7(2) . .
O64 Mo23 O82 112.0(3) . .
O64 Mo23 O95 107.9(3) . .
O82 Mo23 O95 109.8(3) . .
O64 Mo23 O16 113.6(3) . .
O82 Mo23 O16 105.6(3) . .
O95 Mo23 O16 107.8(3) . .
O64 Mo23 Th4 76.44(19) . 1_655
O82 Mo23 Th4 138.5(2) . 1_655
O95 Mo23 Th4 35.26(18) . 1_655
O16 Mo23 Th4 107.38(19) . 1_655
O64 Mo23 Cs7 166.4(2) . 1_565
O82 Mo23 Cs7 81.6(2) . 1_565
O95 Mo23 Cs7 64.2(2) . 1_565
O16 Mo23 Cs7 61.7(2) . 1_565
Th4 Mo23 Cs7 92.47(2) 1_655 1_565
O60 Mo24 O102 109.2(3) . .
O60 Mo24 O100 112.1(3) . .
O102 Mo24 O100 111.9(3) . .
O60 Mo24 O22 106.5(3) . .
O102 Mo24 O22 106.0(3) . .
O100 Mo24 O22 110.8(3) . .
O60 Mo24 Cs5 60.1(2) . .
O102 Mo24 Cs5 90.0(3) . .
O100 Mo24 Cs5 158.0(2) . .
O22 Mo24 Cs5 57.7(2) . .
O104 Mo25 O67 111.7(3) . .
O104 Mo25 O109 108.2(3) . .
O67 Mo25 O109 108.7(3) . .
O104 Mo25 O31 108.1(3) . .
O67 Mo25 O31 107.8(3) . .
O109 Mo25 O31 112.4(3) . .
O53 Mo26 O61 110.9(3) . .
O53 Mo26 O87 108.5(3) . .
O61 Mo26 O87 109.0(3) . .
O53 Mo26 O34 108.4(3) . .
O61 Mo26 O34 108.1(3) . .
O87 Mo26 O34 111.9(3) . .
O111 Mo27 O30 108.9(3) . .
O111 Mo27 O68 109.3(3) . .
O30 Mo27 O68 113.2(3) . .
O111 Mo27 O21 107.7(3) . .
O30 Mo27 O21 108.8(3) . .
O68 Mo27 O21 108.9(3) . .
O66 Mo28 O42 109.0(3) . .
O66 Mo28 O97 113.2(3) . .
O42 Mo28 O97 109.0(3) . .
O66 Mo28 O51 109.5(3) . .
O42 Mo28 O51 107.6(3) . .
O97 Mo28 O51 108.5(3) . .
O73 Cs1 O46 62.48(19) 1_556 .
O73 Cs1 O107 88.56(19) 1_556 1_655
O46 Cs1 O107 67.25(19) . 1_655
O73 Cs1 O36 159.41(17) 1_556 1_655
O46 Cs1 O36 122.08(18) . 1_655
O107 Cs1 O36 111.89(17) 1_655 1_655
O73 Cs1 O12 63.0(2) 1_556 1_655
O46 Cs1 O12 80.47(18) . 1_655
O107 Cs1 O12 144.65(19) 1_655 1_655
O36 Cs1 O12 97.01(18) 1_655 1_655
O73 Cs1 O6 83.32(18) 1_556 1_655
O46 Cs1 O6 130.10(18) . 1_655
O107 Cs1 O6 151.50(18) 1_655 1_655
O36 Cs1 O6 79.58(16) 1_655 1_655
O12 Cs1 O6 50.87(17) 1_655 1_655
O73 Cs1 O19 84.06(18) 1_556 1_556
O46 Cs1 O19 141.46(17) . 1_556
O107 Cs1 O19 95.06(17) 1_655 1_556
O36 Cs1 O19 96.04(16) 1_655 1_556
O12 Cs1 O19 101.90(17) 1_655 1_556
O6 Cs1 O19 57.01(15) 1_655 1_556
O73 Cs1 O38 69.41(18) 1_556 1_556
O46 Cs1 O38 100.98(18) . 1_556
O107 Cs1 O38 52.57(17) 1_655 1_556
O36 Cs1 O38 124.59(17) 1_655 1_556
O12 Cs1 O38 125.1(2) 1_655 1_556
O6 Cs1 O38 99.16(16) 1_655 1_556
O19 Cs1 O38 46.03(15) 1_556 1_556
O73 Cs1 O76 123.74(17) 1_556 1_655
O46 Cs1 O76 166.64(16) . 1_655
O107 Cs1 O76 122.34(16) 1_655 1_655
O36 Cs1 O76 47.49(14) 1_655 1_655
O12 Cs1 O76 92.04(15) 1_655 1_655
O6 Cs1 O76 46.30(14) 1_655 1_655
O19 Cs1 O76 50.82(14) 1_556 1_655
O38 Cs1 O76 92.38(15) 1_556 1_655
O73 Cs1 Mo4 70.46(13) 1_556 1_655
O46 Cs1 Mo4 104.26(13) . 1_655
O107 Cs1 Mo4 158.72(14) 1_655 1_655
O36 Cs1 Mo4 89.25(10) 1_655 1_655
O12 Cs1 Mo4 24.50(13) 1_655 1_655
O6 Cs1 Mo4 26.40(11) 1_655 1_655
O19 Cs1 Mo4 79.68(10) 1_556 1_655
O38 Cs1 Mo4 113.76(12) 1_556 1_655
O76 Cs1 Mo4 69.94(9) 1_655 1_655
O73 Cs1 Mo1 110.78(13) 1_556 1_655
O46 Cs1 Mo1 73.57(13) . 1_655
O107 Cs1 Mo1 23.43(13) 1_655 1_655
O36 Cs1 Mo1 89.24(10) 1_655 1_655
O12 Cs1 Mo1 152.48(13) 1_655 1_655
O6 Cs1 Mo1 156.20(12) 1_655 1_655
O19 Cs1 Mo1 104.06(11) 1_556 1_655
O38 Cs1 Mo1 70.00(12) 1_556 1_655
O76 Cs1 Mo1 111.45(9) 1_655 1_655
Mo4 Cs1 Mo1 176.10(3) 1_655 1_655
O73 Cs1 Mo9 149.49(14) 1_556 1_655
O46 Cs1 Mo9 146.50(14) . 1_655
O107 Cs1 Mo9 110.20(14) 1_655 1_655
O36 Cs1 Mo9 25.34(11) 1_655 1_655
O12 Cs1 Mo9 104.63(14) 1_655 1_655
O6 Cs1 Mo9 68.66(12) 1_655 1_655
O19 Cs1 Mo9 70.88(11) 1_556 1_655
O38 Cs1 Mo9 102.46(12) 1_556 1_655
O76 Cs1 Mo9 25.75(9) 1_655 1_655
Mo4 Cs1 Mo9 87.72(2) 1_655 1_655
Mo1 Cs1 Mo9 92.44(2) 1_655 1_655
O80 Cs2 O55 152.3(2) . .
O80 Cs2 O93 85.6(2) . .
O55 Cs2 O93 115.00(18) . .
O80 Cs2 O20 68.9(2) . 1_565
O55 Cs2 O20 135.66(17) . 1_565
O93 Cs2 O20 64.5(2) . 1_565
O80 Cs2 O13 66.3(2) . .
O55 Cs2 O13 100.11(18) . .
O93 Cs2 O13 143.0(2) . .
O20 Cs2 O13 82.54(18) 1_565 .
O80 Cs2 O43 72.5(2) . .
O55 Cs2 O43 80.30(17) . .
O93 Cs2 O43 144.29(18) . .
O20 Cs2 O43 127.83(18) 1_565 .
O13 Cs2 O43 49.90(16) . .
O80 Cs2 O47 126.22(19) . .
O55 Cs2 O47 56.11(15) . .
O93 Cs2 O47 128.29(18) . .
O20 Cs2 O47 88.30(17) 1_565 .
O13 Cs2 O47 62.81(18) . .
O43 Cs2 O47 87.31(15) . .
O80 Cs2 O50 128.79(18) . .
O55 Cs2 O50 67.63(15) . .
O93 Cs2 O50 47.42(18) . .
O20 Cs2 O50 99.64(17) 1_565 .
O13 Cs2 O50 164.63(17) . .
O43 Cs2 O50 132.07(15) . .
O47 Cs2 O50 101.93(15) . .
O80 Cs2 O7 64.30(19) . .
O55 Cs2 O7 95.63(15) . .
O93 Cs2 O7 90.57(17) . .
O20 Cs2 O7 128.15(17) 1_565 .
O13 Cs2 O7 97.62(16) . .
O43 Cs2 O7 54.75(14) . .
O47 Cs2 O7 137.73(14) . .
O50 Cs2 O7 92.96(14) . .
O80 Cs2 O74 106.21(18) . .
O55 Cs2 O74 48.16(14) . .
O93 Cs2 O74 119.92(18) . .
O20 Cs2 O74 173.64(17) 1_565 .
O13 Cs2 O74 91.82(16) . .
O43 Cs2 O74 45.84(15) . .
O47 Cs2 O74 91.74(14) . .
O50 Cs2 O74 86.57(13) . .
O7 Cs2 O74 49.53(13) . .
O80 Cs2 Mo5 109.87(16) . .
O55 Cs2 Mo5 92.18(12) . .
O93 Cs2 Mo5 24.34(14) . .
O20 Cs2 Mo5 74.22(14) 1_565 .
O13 Cs2 Mo5 155.86(12) . .
O43 Cs2 Mo5 153.88(11) . .
O47 Cs2 Mo5 109.29(11) . .
O50 Cs2 Mo5 26.87(10) . .
O7 Cs2 Mo5 101.79(10) . .
O74 Cs2 Mo5 111.70(10) . .
O80 Cs2 Mo3 132.02(16) . .
O55 Cs2 Mo3 25.27(11) . .
O93 Cs2 Mo3 110.84(15) . .
O20 Cs2 Mo3 159.09(14) 1_565 .
O13 Cs2 Mo3 105.92(14) . .
O43 Cs2 Mo3 68.71(12) . .
O47 Cs2 Mo3 79.17(11) . .
O50 Cs2 Mo3 67.21(10) . .
O7 Cs2 Mo3 70.56(10) . .
O74 Cs2 Mo3 26.27(9) . .
Mo5 Cs2 Mo3 94.06(2) . .
O63 Cs3 O8 69.4(2) 1_556 .
O63 Cs3 O37 67.74(19) 1_556 1_456
O8 Cs3 O37 124.73(17) . 1_456
O63 Cs3 O38 67.0(2) 1_556 1_456
O8 Cs3 O38 82.11(18) . 1_456
O37 Cs3 O38 49.77(16) 1_456 1_456
O63 Cs3 O40 128.69(19) 1_556 1_655
O8 Cs3 O40 149.76(16) . 1_655
O37 Cs3 O40 85.39(14) 1_456 1_655
O38 Cs3 O40 125.68(16) 1_456 1_655
O63 Cs3 O77 134.32(18) 1_556 1_655
O8 Cs3 O77 139.48(18) . 1_655
O37 Cs3 O77 66.67(15) 1_456 1_655
O38 Cs3 O77 81.42(17) 1_456 1_655
O40 Cs3 O77 49.75(14) 1_655 1_655
O63 Cs3 O41 109.0(2) 1_556 1_655
O8 Cs3 O41 102.07(17) . 1_655
O37 Cs3 O41 123.81(15) 1_456 1_655
O38 Cs3 O41 173.08(17) 1_456 1_655
O40 Cs3 O41 51.70(15) 1_655 1_655
O77 Cs3 O41 98.45(15) 1_655 1_655
O63 Cs3 O85 132.20(19) 1_556 .
O8 Cs3 O85 64.85(18) . .
O37 Cs3 O85 131.57(14) 1_456 .
O38 Cs3 O85 93.19(16) 1_456 .
O40 Cs3 O85 98.54(15) 1_655 .
O77 Cs3 O85 79.42(15) 1_655 .
O41 Cs3 O85 93.58(15) 1_655 .
O63 Cs3 O78 84.17(19) 1_556 1_655
O8 Cs3 O78 56.23(17) . 1_655
O37 Cs3 O78 145.62(16) 1_456 1_655
O38 Cs3 O78 136.07(17) 1_456 1_655
O40 Cs3 O78 98.14(15) 1_655 1_655
O77 Cs3 O78 138.96(15) 1_655 1_655
O41 Cs3 O78 46.66(16) 1_655 1_655
O85 Cs3 O78 81.98(15) . 1_655
O63 Cs3 Mo21 125.17(15) 1_556 1_655
O8 Cs3 Mo21 164.49(15) . 1_655
O37 Cs3 Mo21 64.01(11) 1_456 1_655
O38 Cs3 Mo21 98.43(13) 1_456 1_655
O40 Cs3 Mo21 27.36(9) 1_655 1_655
O77 Cs3 Mo21 27.34(10) 1_655 1_655
O41 Cs3 Mo21 79.04(12) 1_655 1_655
O85 Cs3 Mo21 99.68(11) . 1_655
O78 Cs3 Mo21 125.47(11) 1_655 1_655
O63 Cs3 Mo20 106.59(15) 1_556 1_655
O8 Cs3 Mo20 76.34(13) . 1_655
O37 Cs3 Mo20 149.19(11) 1_456 1_655
O38 Cs3 Mo20 158.33(13) 1_456 1_655
O40 Cs3 Mo20 75.01(10) 1_655 1_655
O77 Cs3 Mo20 113.89(10) 1_655 1_655
O41 Cs3 Mo20 26.89(11) 1_655 1_655
O85 Cs3 Mo20 75.71(9) . 1_655
O78 Cs3 Mo20 25.33(11) 1_655 1_655
Mo21 Cs3 Mo20 101.73(2) 1_655 1_655
O63 Cs3 Mo8 64.24(15) 1_556 1_456
O8 Cs3 Mo8 102.78(13) . 1_456
O37 Cs3 Mo8 25.67(10) 1_456 1_456
O38 Cs3 Mo8 24.12(12) 1_456 1_456
O40 Cs3 Mo8 107.12(10) 1_655 1_456
O77 Cs3 Mo8 73.40(10) 1_655 1_456
O41 Cs3 Mo8 149.33(12) 1_655 1_456
O85 Cs3 Mo8 113.16(9) . 1_456
O78 Cs3 Mo8 147.56(11) 1_655 1_456
Mo21 Cs3 Mo8 81.78(2) 1_655 1_456
Mo20 Cs3 Mo8 170.00(3) 1_655 1_456
O13 Cs4 O88 72.6(2) 1_445 1_445
O13 Cs4 O72 170.20(18) 1_445 .
O88 Cs4 O72 98.62(17) 1_445 .
O13 Cs4 O20 86.5(2) 1_445 1_455
O88 Cs4 O20 73.02(19) 1_445 1_455
O72 Cs4 O20 95.23(17) . 1_455
O13 Cs4 O92 62.29(18) 1_445 .
O88 Cs4 O92 115.68(17) 1_445 .
O72 Cs4 O92 119.94(15) . .
O20 Cs4 O92 139.97(16) 1_455 .
O13 Cs4 O75 137.28(17) 1_445 .
O88 Cs4 O75 149.79(17) 1_445 .
O72 Cs4 O75 51.22(14) . .
O20 Cs4 O75 107.48(17) 1_455 .
O92 Cs4 O75 83.96(14) . .
O13 Cs4 O57 95.73(18) 1_445 1_445
O88 Cs4 O57 143.75(18) 1_445 1_445
O72 Cs4 O57 93.98(15) . 1_445
O20 Cs4 O57 72.07(17) 1_455 1_445
O92 Cs4 O57 86.04(14) . 1_445
O75 Cs4 O57 54.11(14) . 1_445
O13 Cs4 O44 129.26(18) 1_445 1_455
O88 Cs4 O44 72.24(18) 1_445 1_455
O72 Cs4 O44 48.86(15) . 1_455
O20 Cs4 O44 48.74(16) 1_455 1_455
O92 Cs4 O44 168.44(14) . 1_455
O75 Cs4 O44 85.52(15) . 1_455
O57 Cs4 O44 91.67(15) 1_445 1_455
O13 Cs4 O4 124.06(18) 1_445 1_455
O88 Cs4 O4 55.59(17) 1_445 1_455
O72 Cs4 O4 46.18(14) . 1_455
O20 Cs4 O4 96.44(16) 1_455 1_455
O92 Cs4 O4 121.22(14) . 1_455
O75 Cs4 O4 94.99(14) . 1_455
O57 Cs4 O4 138.34(14) 1_445 1_455
O44 Cs4 O4 55.04(14) 1_455 1_455
O13 Cs4 O98 69.31(19) 1_445 .
O88 Cs4 O98 78.37(18) 1_445 .
O72 Cs4 O98 105.14(16) . .
O20 Cs4 O98 146.99(18) 1_455 .
O92 Cs4 O98 44.80(13) . .
O75 Cs4 O98 105.53(15) . .
O57 Cs4 O98 130.50(15) 1_445 .
O44 Cs4 O98 134.97(14) 1_455 .
O4 Cs4 O98 80.28(15) 1_455 .
O13 Cs4 Mo19 160.17(15) 1_445 .
O88 Cs4 Mo19 122.55(14) 1_445 .
O72 Cs4 Mo19 25.57(11) . .
O20 Cs4 Mo19 109.45(14) 1_455 .
O92 Cs4 Mo19 98.13(10) . .
O75 Cs4 Mo19 27.62(9) . .
O57 Cs4 Mo19 78.79(11) 1_445 .
O44 Cs4 Mo19 70.31(10) 1_455 .
O4 Cs4 Mo19 67.37(10) 1_455 .
O98 Cs4 Mo19 99.62(12) . .
O13 Cs4 Mo17 75.36(15) 1_445 .
O88 Cs4 Mo17 102.90(14) 1_445 .
O72 Cs4 Mo17 103.07(11) . .
O20 Cs4 Mo17 161.68(13) 1_455 .
O92 Cs4 Mo17 25.65(9) . .
O75 Cs4 Mo17 85.15(10) . .
O57 Cs4 Mo17 107.11(11) 1_445 .
O44 Cs4 Mo17 148.11(10) 1_455 .
O4 Cs4 Mo17 95.57(10) 1_455 .
O98 Cs4 Mo17 24.60(11) . .
Mo19 Cs4 Mo17 87.95(2) . .
O93 Cs5 O28 61.0(2) 1_545 1_545
O93 Cs5 O33 71.1(2) 1_545 1_455
O28 Cs5 O33 83.48(19) 1_545 1_455
O93 Cs5 O1 80.16(19) 1_545 .
O28 Cs5 O1 138.26(19) 1_545 .
O33 Cs5 O1 98.73(17) 1_455 .
O93 Cs5 O22 154.79(18) 1_545 .
O28 Cs5 O22 133.69(19) 1_545 .
O33 Cs5 O22 125.08(17) 1_455 .
O1 Cs5 O22 78.29(16) . .
O93 Cs5 O60 123.64(19) 1_545 .
O28 Cs5 O60 165.43(17) 1_545 .
O33 Cs5 O60 85.43(17) 1_455 .
O1 Cs5 O60 53.08(16) . .
O22 Cs5 O60 48.79(15) . .
O93 Cs5 O80 76.27(18) 1_545 1_545
O28 Cs5 O80 56.92(19) 1_545 1_545
O33 Cs5 O80 137.63(19) 1_455 1_545
O1 Cs5 O80 101.60(16) . 1_545
O22 Cs5 O80 95.40(16) . 1_545
O60 Cs5 O80 136.02(17) . 1_545
O93 Cs5 O20 59.51(19) 1_545 .
O28 Cs5 O20 96.20(19) 1_545 .
O33 Cs5 O20 122.3(2) 1_455 .
O1 Cs5 O20 47.55(16) . .
O22 Cs5 O20 95.96(16) . .
O60 Cs5 O20 97.70(16) . .
O80 Cs5 O20 56.08(16) 1_545 .
O93 Cs5 O71 85.13(18) 1_545 1_455
O28 Cs5 O71 128.82(18) 1_545 1_455
O33 Cs5 O71 47.94(16) 1_455 1_455
O1 Cs5 O71 55.49(14) . 1_455
O22 Cs5 O71 93.28(15) . 1_455
O60 Cs5 O71 44.59(15) . 1_455
O80 Cs5 O71 153.09(15) 1_545 1_455
O20 Cs5 O71 97.72(15) . 1_455
O93 Cs5 O57 115.35(18) 1_545 1_545
O28 Cs5 O57 96.54(18) 1_545 1_545
O33 Cs5 O57 172.64(18) 1_455 1_545
O1 Cs5 O57 86.18(15) . 1_545
O22 Cs5 O57 50.36(15) . 1_545
O60 Cs5 O57 93.25(15) . 1_545
O80 Cs5 O57 45.38(16) 1_545 1_545
O20 Cs5 O57 65.04(16) . 1_545
O71 Cs5 O57 133.81(14) 1_455 1_545
O93 Cs5 O98 95.0(2) 1_545 .
O28 Cs5 O98 56.01(18) 1_545 .
O33 Cs5 O98 51.71(17) 1_455 .
O1 Cs5 O98 149.32(16) . .
O22 Cs5 O98 110.25(16) . .
O60 Cs5 O98 109.51(16) . .
O80 Cs5 O98 106.64(16) 1_545 .
O20 Cs5 O98 150.55(17) . .
O71 Cs5 O98 94.04(15) 1_455 .
O57 Cs5 O98 122.47(15) 1_545 .
O93 Cs5 Mo16 101.84(15) 1_545 1_545
O28 Cs5 Mo16 69.09(15) 1_545 1_545
O33 Cs5 Mo16 151.01(13) 1_455 1_545
O1 Cs5 Mo16 107.88(11) . 1_545
O22 Cs5 Mo16 72.85(11) . 1_545
O60 Cs5 Mo16 119.72(11) . 1_545
O80 Cs5 Mo16 25.62(12) 1_545 1_545
O20 Cs5 Mo16 71.66(12) . 1_545
O71 Cs5 Mo16 161.04(10) 1_455 1_545
O57 Cs5 Mo16 27.54(10) 1_545 1_545
O98 Cs5 Mo16 102.78(11) . 1_545
O38 Cs6 O107 60.8(2) 1_455 1_554
O38 Cs6 O69 175.56(19) 1_455 1_455
O107 Cs6 O69 115.37(18) 1_554 1_455
O38 Cs6 O8 87.83(19) 1_455 1_554
O107 Cs6 O8 74.95(19) 1_554 1_554
O69 Cs6 O8 93.39(17) 1_455 1_554
O38 Cs6 O84 60.36(18) 1_455 1_455
O107 Cs6 O84 109.87(17) 1_554 1_455
O69 Cs6 O84 120.91(15) 1_455 1_455
O8 Cs6 O84 134.62(17) 1_554 1_455
O38 Cs6 O62 132.90(19) 1_455 1_455
O107 Cs6 O62 166.13(17) 1_554 1_455
O69 Cs6 O62 50.99(15) 1_455 1_455
O8 Cs6 O62 101.54(17) 1_554 1_455
O84 Cs6 O62 82.31(14) 1_455 1_455
O38 Cs6 O23 127.17(19) 1_455 1_454
O107 Cs6 O23 70.48(18) 1_554 1_454
O69 Cs6 O23 48.42(15) 1_455 1_454
O8 Cs6 O23 98.79(17) 1_554 1_454
O84 Cs6 O23 125.86(14) 1_455 1_454
O62 Cs6 O23 97.20(14) 1_455 1_454
O38 Cs6 O73 69.32(18) 1_455 1_455
O107 Cs6 O73 79.15(16) 1_554 1_455
O69 Cs6 O73 108.21(16) 1_455 1_455
O8 Cs6 O73 151.62(18) 1_554 1_455
O84 Cs6 O73 46.71(14) 1_455 1_455
O62 Cs6 O73 106.33(15) 1_455 1_455
O23 Cs6 O73 83.10(15) 1_454 1_455
O38 Cs6 O26 129.89(18) 1_455 1_554
O107 Cs6 O26 82.33(17) 1_554 1_554
O69 Cs6 O26 49.51(14) 1_455 1_554
O8 Cs6 O26 48.18(17) 1_554 1_554
O84 Cs6 O26 167.75(15) 1_455 1_554
O62 Cs6 O26 85.44(14) 1_455 1_554
O23 Cs6 O26 56.03(14) 1_454 1_554
O73 Cs6 O26 138.83(15) 1_455 1_554
O38 Cs6 O39 92.64(18) 1_455 .
O107 Cs6 O39 132.29(17) 1_554 .
O69 Cs6 O39 91.74(15) 1_455 .
O8 Cs6 O39 64.42(17) 1_554 .
O84 Cs6 O39 84.26(14) 1_455 .
O62 Cs6 O39 53.43(14) 1_455 .
O23 Cs6 O39 137.40(14) 1_454 .
O73 Cs6 O39 130.75(14) 1_455 .
O26 Cs6 O39 88.25(14) 1_554 .
O38 Cs6 Mo13 157.09(16) 1_455 1_455
O107 Cs6 Mo13 139.67(14) 1_554 1_455
O69 Cs6 Mo13 25.71(11) 1_455 1_455
O8 Cs6 Mo13 106.16(14) 1_554 1_455
O84 Cs6 Mo13 97.63(10) 1_455 1_455
O62 Cs6 Mo13 27.69(10) 1_455 1_455
O23 Cs6 Mo13 69.54(11) 1_454 1_455
O73 Cs6 Mo13 101.04(12) 1_455 1_455
O26 Cs6 Mo13 71.25(10) 1_554 1_455
O39 Cs6 Mo13 77.89(10) . 1_455
O38 Cs6 Mo12 73.74(14) 1_455 1_455
O107 Cs6 Mo12 102.78(13) 1_554 1_455
O69 Cs6 Mo12 105.68(10) 1_455 1_455
O8 Cs6 Mo12 159.46(14) 1_554 1_455
O84 Cs6 Mo12 26.29(9) 1_455 1_455
O62 Cs6 Mo12 85.19(9) 1_455 1_455
O23 Cs6 Mo12 99.58(10) 1_454 1_455
O73 Cs6 Mo12 25.38(11) 1_455 1_455
O26 Cs6 Mo12 152.36(10) 1_554 1_455
O39 Cs6 Mo12 106.62(10) . 1_455
Mo13 Cs6 Mo12 88.87(2) 1_455 1_455
O98 Cs7 O33 61.7(2) 1_655 .
O98 Cs7 O59 78.48(19) 1_655 1_645
O33 Cs7 O59 127.09(18) . 1_645
O98 Cs7 O28 62.8(2) 1_655 1_645
O33 Cs7 O28 79.73(18) . 1_645
O59 Cs7 O28 50.34(16) 1_645 1_645
O98 Cs7 O88 84.91(18) 1_655 1_545
O33 Cs7 O88 60.94(18) . 1_545
O59 Cs7 O88 151.28(16) 1_645 1_545
O28 Cs7 O88 138.12(17) 1_645 1_545
O98 Cs7 O16 148.60(17) 1_655 1_545
O33 Cs7 O16 144.23(18) . 1_545
O59 Cs7 O16 86.73(15) 1_645 1_545
O28 Cs7 O16 125.72(17) 1_645 1_545
O88 Cs7 O16 95.85(15) 1_545 1_545
O98 Cs7 O95 141.73(17) 1_655 1_545
O33 Cs7 O95 128.36(16) . 1_545
O59 Cs7 O95 67.37(14) 1_645 1_545
O28 Cs7 O95 81.79(17) 1_645 1_545
O88 Cs7 O95 133.28(15) 1_545 1_545
O16 Cs7 O95 48.08(14) 1_545 1_545
O98 Cs7 O47 119.94(18) 1_655 1_545
O33 Cs7 O47 104.63(17) . 1_545
O59 Cs7 O47 125.79(15) 1_645 1_545
O28 Cs7 O47 175.54(17) 1_645 1_545
O88 Cs7 O47 46.30(16) 1_545 1_545
O16 Cs7 O47 50.00(15) 1_545 1_545
O95 Cs7 O47 94.62(14) 1_545 1_545
O98 Cs7 O91 119.46(17) 1_655 1_645
O33 Cs7 O91 60.07(17) . 1_645
O59 Cs7 O91 127.38(14) 1_645 1_645
O28 Cs7 O91 91.78(15) 1_645 1_645
O88 Cs7 O91 81.23(14) 1_545 1_645
O16 Cs7 O91 91.53(14) 1_545 1_645
O95 Cs7 O91 72.88(13) 1_545 1_645
O47 Cs7 O91 89.68(14) 1_545 1_645
O98 Cs7 O5 80.30(17) 1_655 1_545
O33 Cs7 O5 137.17(17) . 1_545
O59 Cs7 O5 55.51(15) 1_645 1_545
O28 Cs7 O5 100.88(15) 1_645 1_545
O88 Cs7 O5 98.86(15) 1_545 1_545
O16 Cs7 O5 68.54(14) 1_545 1_545
O95 Cs7 O5 93.54(13) 1_545 1_545
O47 Cs7 O5 76.61(15) 1_545 1_545
O91 Cs7 O5 160.02(15) 1_645 1_545
O98 Cs7 Mo23 141.97(15) 1_655 1_545
O33 Cs7 Mo23 152.27(14) . 1_545
O59 Cs7 Mo23 65.12(12) 1_645 1_545
O28 Cs7 Mo23 98.85(14) 1_645 1_545
O88 Cs7 Mo23 122.54(12) 1_545 1_545
O16 Cs7 Mo23 26.87(10) 1_545 1_545
O95 Cs7 Mo23 26.50(9) 1_545 1_545
O47 Cs7 Mo23 76.87(11) 1_545 1_545
O91 Cs7 Mo23 92.46(10) 1_645 1_545
O5 Cs7 Mo23 70.50(10) 1_545 1_545
O98 Cs7 Mo2 109.54(15) 1_655 1_545
O33 Cs7 Mo2 78.29(14) . 1_545
O59 Cs7 Mo2 151.78(11) 1_645 1_545
O28 Cs7 Mo2 157.58(12) 1_645 1_545
O88 Cs7 Mo2 25.04(11) 1_545 1_545
O16 Cs7 Mo2 72.55(11) 1_545 1_545
O95 Cs7 Mo2 108.72(9) 1_545 1_545
O47 Cs7 Mo2 26.57(11) 1_545 1_545
O91 Cs7 Mo2 73.40(9) 1_645 1_545
O5 Cs7 Mo2 98.21(10) 1_545 1_545
Mo23 Cs7 Mo2 98.51(2) 1_545 1_545
O78 Cs8 O12 75.3(2) 1_655 1_655
O78 Cs8 O46 66.94(19) 1_655 .
O12 Cs8 O46 82.47(18) 1_655 .
O78 Cs8 O56 133.25(18) 1_655 .
O12 Cs8 O56 137.81(18) 1_655 .
O46 Cs8 O56 133.21(17) . .
O78 Cs8 O73 108.67(18) 1_655 1_556
O12 Cs8 O73 58.63(19) 1_655 1_556
O46 Cs8 O73 56.47(17) . 1_556
O56 Cs8 O73 117.00(16) . 1_556
O78 Cs8 O2 60.30(18) 1_655 .
O12 Cs8 O2 131.71(19) 1_655 .
O46 Cs8 O2 95.94(16) . .
O56 Cs8 O2 74.51(16) . .
O73 Cs8 O2 151.30(15) 1_556 .
O78 Cs8 O49 103.70(18) 1_655 .
O12 Cs8 O49 172.73(17) 1_655 .
O46 Cs8 O49 90.52(16) . .
O56 Cs8 O49 47.69(15) . .
O73 Cs8 O49 115.69(16) 1_556 .
O2 Cs8 O49 50.72(15) . .
O78 Cs8 O9 71.74(18) 1_655 .
O12 Cs8 O9 129.33(17) 1_655 .
O46 Cs8 O9 49.54(16) . .
O56 Cs8 O9 92.33(15) . .
O73 Cs8 O9 97.51(15) 1_556 .
O2 Cs8 O9 54.45(14) . .
O49 Cs8 O9 44.67(14) . .
O78 Cs8 O39 107.82(17) 1_655 1_556
O12 Cs8 O39 97.13(17) 1_655 1_556
O46 Cs8 O39 174.70(17) . 1_556
O56 Cs8 O39 49.58(14) . 1_556
O73 Cs8 O39 127.71(15) 1_556 1_556
O2 Cs8 O39 80.35(14) . 1_556
O49 Cs8 O39 90.03(14) . 1_556
O9 Cs8 O39 129.03(14) . 1_556
O78 Cs8 O101 121.20(17) 1_655 1_556
O12 Cs8 O101 61.76(18) 1_655 1_556
O46 Cs8 O101 136.03(16) . 1_556
O56 Cs8 O101 76.07(15) . 1_556
O73 Cs8 O101 82.16(15) 1_556 1_556
O2 Cs8 O101 126.52(14) . 1_556
O49 Cs8 O101 123.54(14) . 1_556
O9 Cs8 O101 166.56(15) . 1_556
O39 Cs8 O101 46.83(14) 1_556 1_556
O78 Cs8 O63 79.98(18) 1_655 1_556
O12 Cs8 O63 56.44(18) 1_655 1_556
O46 Cs8 O63 132.85(17) . 1_556
O56 Cs8 O63 93.92(15) . 1_556
O73 Cs8 O63 108.89(16) 1_556 1_556
O2 Cs8 O63 95.66(15) . 1_556
O49 Cs8 O63 130.73(16) . 1_556
O9 Cs8 O63 146.27(16) . 1_556
O39 Cs8 O63 44.52(15) 1_556 1_556
O101 Cs8 O63 43.54(14) 1_556 1_556
O78 Cs8 Mo15 128.54(14) 1_655 .
O12 Cs8 Mo15 156.10(16) 1_655 .
O46 Cs8 Mo15 106.53(13) . .
O56 Cs8 Mo15 26.80(10) . .
O73 Cs8 Mo15 107.36(12) 1_556 .
O2 Cs8 Mo15 70.42(11) . .
O49 Cs8 Mo15 25.98(10) . .
O9 Cs8 Mo15 68.18(11) . .
O39 Cs8 Mo15 75.90(10) 1_556 .
O101 Cs8 Mo15 99.00(10) 1_556 .
O63 Cs8 Mo15 120.42(11) 1_556 .
O54 Th1 O41 162.6(2) . .
O54 Th1 O40 89.5(2) . .
O41 Th1 O40 80.6(2) . .
O54 Th1 O21 85.0(2) . .
O41 Th1 O21 105.9(2) . .
O40 Th1 O21 74.6(2) . .
O54 Th1 O102 88.8(3) . .
O41 Th1 O102 91.3(3) . .
O40 Th1 O102 145.6(2) . .
O21 Th1 O102 139.3(2) . .
O54 Th1 O52 83.7(2) . .
O41 Th1 O52 80.1(2) . .
O40 Th1 O52 77.3(2) . .
O21 Th1 O52 149.8(2) . .
O102 Th1 O52 68.4(2) . .
O54 Th1 O36 110.0(2) . .
O41 Th1 O36 86.6(2) . .
O40 Th1 O36 139.1(2) . .
O21 Th1 O36 71.9(2) . .
O102 Th1 O36 72.7(2) . .
O52 Th1 O36 138.3(2) . .
O54 Th1 Mo9 89.13(17) . .
O41 Th1 Mo9 108.24(18) . .
O40 Th1 Mo9 130.10(15) . .
O21 Th1 Mo9 55.57(15) . .
O102 Th1 Mo9 84.18(16) . .
O52 Th1 Mo9 151.71(14) . .
O36 Th1 Mo9 24.55(14) . .
O54 Th1 Cs3 127.38(17) . 1_455
O41 Th1 Cs3 42.39(17) . 1_455
O40 Th1 Cs3 38.47(16) . 1_455
O21 Th1 Cs3 86.54(16) . 1_455
O102 Th1 Cs3 127.47(18) . 1_455
O52 Th1 Cs3 78.38(16) . 1_455
O36 Th1 Cs3 116.18(15) . 1_455
Mo9 Th1 Cs3 126.340(17) . 1_455
O54 Th1 Cs1 142.92(17) . 1_455
O41 Th1 Cs1 54.41(18) . 1_455
O40 Th1 Cs1 114.49(16) . 1_455
O21 Th1 Cs1 75.57(16) . 1_455
O102 Th1 Cs1 86.05(17) . 1_455
O52 Th1 Cs1 127.40(16) . 1_455
O36 Th1 Cs1 33.94(15) . 1_455
Mo9 Th1 Cs1 53.830(17) . 1_455
Cs3 Th1 Cs1 83.140(14) 1_455 1_455
O57 Th2 O35 162.8(2) 1_545 .
O57 Th2 O75 86.8(2) 1_545 1_655
O35 Th2 O75 110.3(2) . 1_655
O57 Th2 O22 81.0(2) 1_545 .
O35 Th2 O22 83.8(2) . .
O75 Th2 O22 142.8(2) 1_655 .
O57 Th2 O18 80.6(2) 1_545 .
O35 Th2 O18 88.3(2) . .
O75 Th2 O18 134.9(2) 1_655 .
O22 Th2 O18 77.5(2) . .
O57 Th2 O34 99.8(2) 1_545 .
O35 Th2 O34 84.4(3) . .
O75 Th2 O34 71.2(2) 1_655 .
O22 Th2 O34 76.5(2) . .
O18 Th2 O34 153.6(2) . .
O57 Th2 O77 108.4(2) 1_545 1_655
O35 Th2 O77 80.3(2) . 1_655
O75 Th2 O77 71.0(2) 1_655 1_655
O22 Th2 O77 146.1(2) . 1_655
O18 Th2 O77 72.4(2) . 1_655
O34 Th2 O77 130.7(2) . 1_655
O57 Th2 Mo21 88.52(17) 1_545 1_655
O35 Th2 Mo21 102.95(18) . 1_655
O75 Th2 Mo21 54.68(15) 1_655 1_655
O22 Th2 Mo21 157.91(15) . 1_655
O18 Th2 Mo21 81.70(15) . 1_655
O34 Th2 Mo21 124.69(16) . 1_655
O77 Th2 Mo21 24.23(14) 1_655 1_655
O57 Th2 Cs4 45.56(16) 1_545 1_655
O35 Th2 Cs4 149.12(18) . 1_655
O75 Th2 Cs4 44.51(16) 1_655 1_655
O22 Th2 Cs4 107.56(16) . 1_655
O18 Th2 Cs4 121.80(17) . 1_655
O34 Th2 Cs4 71.19(17) . 1_655
O77 Th2 Cs4 101.29(14) 1_655 1_655
Mo21 Th2 Cs4 77.454(17) 1_655 1_655
O57 Th2 Cs5 45.63(17) 1_545 .
O35 Th2 Cs5 120.30(17) . .
O75 Th2 Cs5 116.88(16) 1_655 .
O22 Th2 Cs5 36.67(16) . .
O18 Th2 Cs5 83.39(16) . .
O34 Th2 Cs5 78.54(16) . .
O77 Th2 Cs5 148.06(15) 1_655 .
Mo21 Th2 Cs5 133.570(17) 1_655 .
Cs4 Th2 Cs5 73.830(14) 1_655 .
O81 Th3 O47 164.8(2) . .
O81 Th3 O16 90.3(2) . .
O47 Th3 O16 81.4(2) . .
O81 Th3 O94 87.2(3) . 1_554
O47 Th3 O94 92.3(3) . 1_554
O16 Th3 O94 144.7(2) . 1_554
O81 Th3 O51 84.0(2) . .
O47 Th3 O51 105.8(2) . .
O16 Th3 O51 74.9(2) . .
O94 Th3 O51 139.5(2) 1_554 .
O81 Th3 O45 83.8(2) . .
O47 Th3 O45 81.9(2) . .
O16 Th3 O45 76.8(2) . .
O94 Th3 O45 68.0(2) 1_554 .
O51 Th3 O45 149.0(2) . .
O81 Th3 O55 107.8(2) . .
O47 Th3 O55 86.5(2) . .
O16 Th3 O55 140.5(2) . .
O94 Th3 O55 72.9(2) 1_554 .
O51 Th3 O55 72.5(2) . .
O45 Th3 O55 138.5(2) . .
O81 Th3 Mo3 87.81(16) . .
O47 Th3 Mo3 107.29(17) . .
O16 Th3 Mo3 130.95(15) . .
O94 Th3 Mo3 84.14(15) 1_554 .
O51 Th3 Mo3 56.11(13) . .
O45 Th3 Mo3 151.18(15) . .
O55 Th3 Mo3 23.86(14) . .
O81 Th3 Cs2 142.96(16) . .
O47 Th3 Cs2 52.04(17) . .
O16 Th3 Cs2 115.04(17) . .
O94 Th3 Cs2 86.33(18) 1_554 .
O51 Th3 Cs2 77.68(14) . .
O45 Th3 Cs2 126.52(16) . .
O55 Th3 Cs2 35.89(15) . .
Mo3 Th3 Cs2 55.254(17) . .
O81 Th3 Cs7 128.80(17) . 1_565
O47 Th3 Cs7 43.37(18) . 1_565
O16 Th3 Cs7 38.63(17) . 1_565
O94 Th3 Cs7 129.96(19) 1_554 1_565
O51 Th3 Cs7 84.42(15) . 1_565
O45 Th3 Cs7 81.30(16) . 1_565
O55 Th3 Cs7 115.67(15) . 1_565
Mo3 Th3 Cs7 124.414(18) . 1_565
Cs2 Th3 Cs7 81.363(15) . 1_565
O39 Th4 O50 160.0(2) . .
O39 Th4 O56 80.4(2) . 1_554
O50 Th4 O56 81.1(2) . 1_554
O39 Th4 O62 88.5(2) . 1_455
O50 Th4 O62 111.0(2) . 1_455
O56 Th4 O62 144.3(2) 1_554 1_455
O39 Th4 O31 99.9(2) . 1_554
O50 Th4 O31 83.2(2) . 1_554
O56 Th4 O31 76.9(2) 1_554 1_554
O62 Th4 O31 71.6(2) 1_455 1_554
O39 Th4 O29 80.1(2) . .
O50 Th4 O29 88.7(2) . .
O56 Th4 O29 78.0(2) 1_554 .
O62 Th4 O29 133.6(2) 1_455 .
O31 Th4 O29 154.5(2) 1_554 .
O39 Th4 O95 113.0(2) . 1_455
O50 Th4 O95 78.6(2) . 1_455
O56 Th4 O95 144.1(2) 1_554 1_455
O62 Th4 O95 71.3(2) 1_455 1_455
O31 Th4 O95 128.9(2) 1_554 1_455
O29 Th4 O95 72.3(2) . 1_455
O39 Th4 Mo23 92.50(16) . 1_455
O50 Th4 Mo23 102.03(15) . 1_455
O56 Th4 Mo23 158.54(17) 1_554 1_455
O62 Th4 Mo23 54.65(14) 1_455 1_455
O31 Th4 Mo23 124.42(16) 1_554 1_455
O29 Th4 Mo23 80.89(14) . 1_455
O95 Th4 Mo23 24.79(14) 1_455 1_455
O39 Th4 Cs6 48.57(17) . .
O50 Th4 Cs6 147.90(17) . .
O56 Th4 Cs6 110.80(17) 1_554 .
O62 Th4 Cs6 42.74(15) 1_455 .
O31 Th4 Cs6 71.45(17) 1_554 .
O29 Th4 Cs6 122.46(15) . .
O95 Th4 Cs6 102.00(14) 1_455 .
Mo23 Th4 Cs6 77.866(16) 1_455 .
O39 Th4 Cs8 45.19(16) . 1_554
O50 Th4 Cs8 116.94(15) . 1_554
O56 Th4 Cs8 35.82(16) 1_554 1_554
O62 Th4 Cs8 120.77(15) 1_455 1_554
O31 Th4 Cs8 81.45(16) 1_554 1_554
O29 Th4 Cs8 80.82(15) . 1_554
O95 Th4 Cs8 148.81(14) 1_455 1_554
Mo23 Th4 Cs8 136.192(17) 1_455 1_554
Cs6 Th4 Cs8 79.124(14) . 1_554
O19 Th5 O48 79.3(3) . .
O19 Th5 O76 85.3(2) . 1_654
O48 Th5 O76 142.8(2) . 1_654
O19 Th5 O91 92.7(2) . 1_645
O48 Th5 O91 73.4(2) . 1_645
O76 Th5 O91 141.5(2) 1_654 1_645
O19 Th5 O6 88.5(2) . 1_654
O48 Th5 O6 73.2(2) . 1_654
O76 Th5 O6 72.7(2) 1_654 1_654
O91 Th5 O6 145.7(2) 1_645 1_654
O19 Th5 O89 154.1(2) . 1_545
O48 Th5 O89 76.2(2) . 1_545
O76 Th5 O89 109.6(2) 1_654 1_545
O91 Th5 O89 88.2(2) 1_645 1_545
O6 Th5 O89 76.6(2) 1_654 1_545
O19 Th5 O110 135.0(2) . 1_545
O48 Th5 O110 133.3(2) . 1_545
O76 Th5 O110 80.1(2) 1_654 1_545
O91 Th5 O110 74.3(2) 1_645 1_545
O6 Th5 O110 126.1(2) 1_654 1_545
O89 Th5 O110 69.9(2) 1_545 1_545
O19 Th5 O104 69.4(2) . 1_644
O48 Th5 O104 132.1(2) . 1_644
O76 Th5 O104 70.47(19) 1_654 1_644
O91 Th5 O104 72.94(19) 1_645 1_644
O6 Th5 O104 138.1(2) 1_654 1_644
O89 Th5 O104 134.8(2) 1_545 1_644
O110 Th5 O104 65.58(19) 1_545 1_644
O19 Th5 Cs1 50.32(19) . 1_554
O48 Th5 Cs1 88.7(2) . 1_554
O76 Th5 Cs1 56.01(15) 1_654 1_554
O91 Th5 Cs1 141.94(15) 1_645 1_554
O6 Th5 Cs1 44.06(16) 1_654 1_554
O89 Th5 Cs1 120.48(16) 1_545 1_554
O110 Th5 Cs1 136.12(15) 1_545 1_554
O104 Th5 Cs1 97.48(13) 1_644 1_554
O7 Th6 O74 84.9(2) . .
O7 Th6 O43 89.2(2) . .
O74 Th6 O43 72.5(2) . .
O7 Th6 O85 91.8(2) . .
O74 Th6 O85 140.4(2) . .
O43 Th6 O85 147.0(2) . .
O7 Th6 O32 81.5(3) . .
O74 Th6 O32 144.6(2) . .
O43 Th6 O32 74.7(2) . .
O85 Th6 O32 72.9(2) . .
O7 Th6 O108 155.6(2) . 1_655
O74 Th6 O108 109.2(2) . 1_655
O43 Th6 O108 76.8(2) . 1_655
O85 Th6 O108 89.4(2) . 1_655
O32 Th6 O108 75.5(2) . 1_655
O7 Th6 O112 134.4(2) . 1_655
O74 Th6 O112 79.3(2) . 1_655
O43 Th6 O112 125.1(2) . 1_655
O85 Th6 O112 75.0(2) . 1_655
O32 Th6 O112 131.9(3) . 1_655
O108 Th6 O112 69.3(2) 1_655 1_655
O7 Th6 O53 69.4(2) . .
O74 Th6 O53 68.88(19) . .
O43 Th6 O53 137.0(2) . .
O85 Th6 O53 73.04(19) . .
O32 Th6 O53 133.8(2) . .
O108 Th6 O53 133.8(2) 1_655 .
O112 Th6 O53 65.02(19) 1_655 .
O7 Th6 Cs2 52.67(17) . .
O74 Th6 Cs2 53.45(15) . .
O43 Th6 Cs2 43.57(16) . .
O85 Th6 Cs2 143.86(16) . .
O32 Th6 Cs2 92.99(19) . .
O108 Th6 Cs2 119.75(16) 1_655 .
O112 Th6 Cs2 132.69(16) 1_655 .
O53 Th6 Cs2 96.53(13) . .
O5 Th7 O90 86.2(2) 1_455 .
O5 Th7 O11 77.2(2) 1_455 1_455
O90 Th7 O11 71.9(2) . 1_455
O5 Th7 O59 87.9(2) 1_455 .
O90 Th7 O59 144.9(2) . .
O11 Th7 O59 73.1(2) 1_455 .
O5 Th7 O82 89.6(2) 1_455 1_455
O90 Th7 O82 141.6(2) . 1_455
O11 Th7 O82 143.7(2) 1_455 1_455
O59 Th7 O82 72.8(2) . 1_455
O5 Th7 O86 147.1(2) 1_455 .
O90 Th7 O86 94.0(2) . .
O11 Th7 O86 71.6(2) 1_455 .
O59 Th7 O86 73.2(2) . .
O82 Th7 O86 109.4(2) 1_455 .
O5 Th7 O100 143.6(2) 1_455 .
O90 Th7 O100 81.3(2) . .
O11 Th7 O100 129.4(2) 1_455 .
O59 Th7 O100 120.9(2) . .
O82 Th7 O100 79.8(2) 1_455 .
O86 Th7 O100 68.3(2) . .
O5 Th7 O66 75.7(2) 1_455 1_455
O90 Th7 O66 70.7(2) . 1_455
O11 Th7 O66 134.7(2) 1_455 1_455
O59 Th7 O66 140.4(2) . 1_455
O82 Th7 O66 71.32(19) 1_455 1_455
O86 Th7 O66 135.2(2) . 1_455
O100 Th7 O66 68.0(2) . 1_455
O5 Th7 Cs7 52.15(17) 1_455 1_465
O90 Th7 Cs7 136.23(18) . 1_465
O11 Th7 Cs7 84.76(16) 1_455 1_465
O59 Th7 Cs7 40.27(15) . 1_465
O82 Th7 Cs7 61.04(15) 1_455 1_465
O86 Th7 Cs7 113.46(15) . 1_465
O100 Th7 Cs7 139.50(17) . 1_465
O66 Th7 Cs7 105.61(14) 1_455 1_465
O3 Th8 O37 88.0(2) 1_654 1_455
O3 Th8 O96 85.2(2) 1_654 1_545
O37 Th8 O96 145.9(2) 1_455 1_545
O3 Th8 O79 91.0(2) 1_654 1_654
O37 Th8 O79 71.8(2) 1_455 1_654
O96 Th8 O79 141.5(2) 1_545 1_654
O3 Th8 O14 79.7(2) 1_654 .
O37 Th8 O14 74.9(2) 1_455 .
O96 Th8 O14 71.0(2) 1_545 .
O79 Th8 O14 145.7(2) 1_654 .
O3 Th8 O25 148.4(2) 1_654 1_545
O37 Th8 O25 73.4(2) 1_455 1_545
O96 Th8 O25 95.8(2) 1_545 1_545
O79 Th8 O25 106.6(2) 1_654 1_545
O14 Th8 O25 70.9(2) . 1_545
O3 Th8 O24 142.9(2) 1_654 1_544
O37 Th8 O24 122.1(2) 1_455 1_544
O96 Th8 O24 80.1(3) 1_545 1_544
O79 Th8 O24 80.2(2) 1_654 1_544
O14 Th8 O24 125.8(2) . 1_544
O25 Th8 O24 67.6(2) 1_545 1_544
O3 Th8 O68 75.2(2) 1_654 1_654
O37 Th8 O68 137.7(2) 1_455 1_654
O96 Th8 O68 72.1(2) 1_545 1_654
O79 Th8 O68 69.9(2) 1_654 1_654
O14 Th8 O68 136.6(2) . 1_654
O25 Th8 O68 135.2(2) 1_545 1_654
O24 Th8 O68 67.9(2) 1_544 1_654
O3 Th8 Cs3 54.12(18) 1_654 1_554
O37 Th8 Cs3 39.15(14) 1_455 1_554
O96 Th8 Cs3 137.76(16) 1_545 1_554
O79 Th8 Cs3 59.78(15) 1_654 1_554
O14 Th8 Cs3 88.89(17) . 1_554
O25 Th8 Cs3 112.57(17) 1_545 1_554
O24 Th8 Cs3 138.81(19) 1_544 1_554
O68 Th8 Cs3 103.75(13) 1_654 1_554
O4 Th9 O44 92.0(2) . .
O4 Th9 O83 73.7(2) . .
O44 Th9 O83 145.6(2) . .
O4 Th9 O101 142.6(2) . .
O44 Th9 O101 80.9(2) . .
O83 Th9 O101 91.6(2) . .
O4 Th9 O87 138.0(2) . .
O44 Th9 O87 73.0(2) . .
O83 Th9 O87 137.5(2) . .
O101 Th9 O87 74.9(2) . .
O4 Th9 O105 134.0(2) . .
O44 Th9 O105 133.7(2) . .
O83 Th9 O105 69.39(19) . .
O101 Th9 O105 65.4(2) . .
O87 Th9 O105 68.30(18) . .
O4 Th9 O27 74.8(2) . 1_654
O44 Th9 O27 74.2(2) . 1_654
O83 Th9 O27 71.8(2) . 1_654
O101 Th9 O27 67.9(2) . 1_654
O87 Th9 O27 133.4(2) . 1_654
O105 Th9 O27 116.8(2) . 1_654
O4 Th9 O72 68.4(2) . 1_655
O44 Th9 O72 70.2(2) . 1_655
O83 Th9 O72 128.32(19) . 1_655
O101 Th9 O72 139.20(19) . 1_655
O87 Th9 O72 69.58(19) . 1_655
O105 Th9 O72 116.45(19) . 1_655
O27 Th9 O72 126.8(2) 1_654 1_655
O4 Th9 O97 78.8(2) . .
O44 Th9 O97 133.5(2) . .
O83 Th9 O97 75.3(2) . .
O101 Th9 O97 131.4(2) . .
O87 Th9 O97 83.90(19) . .
O105 Th9 O97 66.15(19) . .
O27 Th9 O97 142.3(2) 1_654 .
O72 Th9 O97 64.06(18) 1_655 .
O4 Th9 Cs4 51.62(15) . 1_655
O44 Th9 Cs4 48.67(17) . 1_655
O83 Th9 Cs4 125.31(15) . 1_655
O101 Th9 Cs4 129.30(14) . 1_655
O87 Th9 Cs4 92.41(13) . 1_655
O105 Th9 Cs4 153.07(13) . 1_655
O27 Th9 Cs4 90.08(18) 1_654 1_655
O72 Th9 Cs4 36.76(14) 1_655 1_655
O97 Th9 Cs4 94.18(13) . 1_655
O23 Th10 O26 90.7(2) 1_445 1_545
O23 Th10 O70 74.2(2) 1_445 .
O26 Th10 O70 144.8(2) 1_545 .
O23 Th10 O17 72.6(2) 1_445 1_545
O26 Th10 O17 74.5(2) 1_545 1_545
O70 Th10 O17 70.7(2) . 1_545
O23 Th10 O109 138.0(2) 1_445 1_545
O26 Th10 O109 73.7(2) 1_545 1_545
O70 Th10 O109 137.5(2) . 1_545
O17 Th10 O109 135.0(2) 1_545 1_545
O23 Th10 O106 142.0(2) 1_445 1_545
O26 Th10 O106 78.4(2) 1_545 1_545
O70 Th10 O106 94.0(2) . 1_545
O17 Th10 O106 69.3(2) 1_545 1_545
O109 Th10 O106 73.78(19) 1_545 1_545
O23 Th10 O69 68.4(2) 1_445 1_446
O26 Th10 O69 71.6(2) 1_545 1_446
O70 Th10 O69 127.5(2) . 1_446
O17 Th10 O69 127.1(2) 1_545 1_446
O109 Th10 O69 69.62(18) 1_545 1_446
O106 Th10 O69 137.65(19) 1_545 1_446
O23 Th10 O99 136.3(2) 1_445 .
O26 Th10 O99 133.0(2) 1_545 .
O70 Th10 O99 69.4(2) . .
O17 Th10 O99 115.3(2) 1_545 .
O109 Th10 O99 68.56(19) 1_545 .
O106 Th10 O99 65.11(19) 1_545 .
O69 Th10 O99 117.6(2) 1_446 .
O23 Th10 O30 80.8(2) 1_445 .
O26 Th10 O30 135.3(2) 1_545 .
O70 Th10 O30 74.4(2) . .
O17 Th10 O30 140.5(2) 1_545 .
O109 Th10 O30 83.85(19) 1_545 .
O106 Th10 O30 131.7(2) 1_545 .
O69 Th10 O30 64.45(19) 1_446 .
O99 Th10 O30 66.92(18) . .
O23 Th10 Cs6 48.69(15) 1_445 1_546
O26 Th10 Cs6 51.60(16) 1_545 1_546
O70 Th10 Cs6 122.93(15) . 1_546
O17 Th10 Cs6 90.53(19) 1_545 1_546
O109 Th10 Cs6 93.88(13) 1_545 1_546
O106 Th10 Cs6 129.74(15) 1_545 1_546
O69 Th10 Cs6 36.62(14) 1_446 1_546
O99 Th10 Cs6 154.20(14) . 1_546
O30 Th10 Cs6 93.33(13) . 1_546
O9 Th11 O2 86.7(2) . .
O9 Th11 O58 141.1(2) . .
O2 Th11 O58 74.6(2) . .
O9 Th11 O92 83.9(2) . 1_665
O2 Th11 O92 140.8(2) . 1_665
O58 Th11 O92 89.5(2) . 1_665
O9 Th11 O49 67.8(2) . .
O2 Th11 O49 76.8(2) . .
O58 Th11 O49 136.2(2) . .
O92 Th11 O49 132.5(2) 1_665 .
O9 Th11 O111 76.7(2) . 1_665
O2 Th11 O111 144.0(2) . 1_665
O58 Th11 O111 135.9(2) . 1_665
O92 Th11 O111 69.48(19) 1_665 1_665
O49 Th11 O111 67.4(2) . 1_665
O9 Th11 O65 139.5(2) . 1_665
O2 Th11 O65 133.1(2) . 1_665
O58 Th11 O65 70.6(2) . 1_665
O92 Th11 O65 69.35(19) 1_665 1_665
O49 Th11 O65 108.7(2) . 1_665
O111 Th11 O65 65.9(2) 1_665 1_665
O9 Th11 O10 72.4(2) . .
O2 Th11 O10 73.9(2) . .
O58 Th11 O10 69.8(2) . .
O92 Th11 O10 66.9(2) 1_665 .
O49 Th11 O10 131.2(2) . .
O111 Th11 O10 128.3(2) 1_665 .
O65 Th11 O10 119.8(2) 1_665 .
O9 Th11 O67 134.3(2) . .
O2 Th11 O67 75.7(2) . .
O58 Th11 O67 74.0(2) . .
O92 Th11 O67 134.6(2) 1_665 .
O49 Th11 O67 67.3(2) . .
O111 Th11 O67 93.4(2) 1_665 .
O65 Th11 O67 65.26(19) 1_665 .
O10 Th11 O67 137.5(2) . .
O9 Th11 Cs8 47.31(16) . .
O2 Th11 Cs8 45.88(16) . .
O58 Th11 Cs8 120.06(16) . .
O92 Th11 Cs8 130.00(15) 1_665 .
O49 Th11 Cs8 46.64(16) . .
O111 Th11 Cs8 102.53(15) 1_665 .
O65 Th11 Cs8 154.37(13) 1_665 .
O10 Th11 Cs8 85.54(16) . .
O67 Th11 Cs8 94.06(15) . .
O71 Th12 O103 140.8(2) 1_455 .
O71 Th12 O1 87.2(2) 1_455 .
O103 Th12 O1 74.5(2) . .
O71 Th12 O84 79.8(2) 1_455 1_455
O103 Th12 O84 91.9(2) . 1_455
O1 Th12 O84 139.5(2) . 1_455
O71 Th12 O60 68.3(2) 1_455 .
O103 Th12 O60 135.8(2) . .
O1 Th12 O60 75.9(2) . .
O84 Th12 O60 131.3(2) 1_455 .
O71 Th12 O15 72.4(2) 1_455 1_455
O103 Th12 O15 69.0(2) . 1_455
O1 Th12 O15 71.7(2) . 1_455
O84 Th12 O15 67.8(2) 1_455 1_455
O60 Th12 O15 129.6(2) . 1_455
O71 Th12 O42 76.4(2) 1_455 1_455
O103 Th12 O42 135.8(2) . 1_455
O1 Th12 O42 144.5(2) . 1_455
O84 Th12 O42 68.50(19) 1_455 1_455
O60 Th12 O42 68.9(2) . 1_455
O15 Th12 O42 129.7(2) 1_455 1_455
O71 Th12 O61 136.4(2) 1_455 .
O103 Th12 O61 73.3(2) . .
O1 Th12 O61 77.0(2) . .
O84 Th12 O61 136.1(2) 1_455 .
O60 Th12 O61 68.4(2) . .
O15 Th12 O61 136.0(2) 1_455 .
O42 Th12 O61 93.4(2) 1_455 .
O71 Th12 O64 138.3(2) 1_455 1_455
O103 Th12 O64 69.9(2) . 1_455
O1 Th12 O64 134.3(2) . 1_455
O84 Th12 O64 69.9(2) 1_455 1_455
O60 Th12 O64 111.9(2) . 1_455
O15 Th12 O64 118.4(2) 1_455 1_455
O42 Th12 O64 66.3(2) 1_455 1_455
O61 Th12 O64 66.2(2) . 1_455
O71 Th12 Cs5 52.39(17) 1_455 .
O103 Th12 Cs5 116.34(17) . .
O1 Th12 Cs5 41.93(14) . .
O84 Th12 Cs5 130.64(14) 1_455 .
O60 Th12 Cs5 46.04(16) . .
O15 Th12 Cs5 84.86(17) 1_455 .
O42 Th12 Cs5 105.89(14) 1_455 .
O61 Th12 Cs5 92.14(14) . .
O64 Th12 Cs5 155.48(14) 1_455 .

loop_
_geom_bond_atom_site_label_1
_geom_bond_atom_site_label_2
_geom_bond_distance
_geom_bond_site_symmetry_2
O1 Mo18 1.795(6) .
O1 Th12 2.388(6) .
O1 Cs5 3.274(6) .
O2 Mo6 1.796(6) .
O2 Th11 2.365(6) .
O2 Cs8 3.506(7) .
O3 Mo4 1.808(7) .
O3 Th8 2.298(6) 1_456
O4 Mo10 1.778(6) .
O4 Th9 2.343(7) .
O4 Cs4 3.719(6) 1_655
O5 Mo11 1.803(6) .
O5 Th7 2.312(7) 1_655
O5 Cs7 3.721(7) 1_565
O6 Mo4 1.797(6) .
O6 Th5 2.391(7) 1_456
O6 Cs1 3.285(7) 1_455
O7 Mo7 1.799(6) .
O7 Th6 2.299(6) .
O7 Cs2 3.741(7) .
O8 Mo6 1.716(7) .
O8 Cs3 3.038(7) .
O8 Cs6 3.094(7) 1_556
O9 Mo22 1.785(6) .
O9 Th11 2.348(6) .
O9 Cs8 3.567(7) .
O10 Mo11 1.748(7) .
O10 Th11 2.556(7) .
O11 Mo22 1.753(6) .
O11 Th7 2.382(6) 1_655
O12 Mo4 1.701(7) .
O12 Cs8 3.088(7) 1_455
O12 Cs1 3.232(7) 1_455
O13 Mo11 1.712(7) .
O13 Cs4 2.981(7) 1_665
O13 Cs2 3.259(8) .
O14 Mo18 1.764(6) .
O14 Th8 2.407(7) .
O15 Mo8 1.740(7) .
O15 Th12 2.489(7) 1_655
O16 Mo23 1.786(6) .
O16 Th3 2.327(6) .
O16 Cs7 3.480(7) 1_565
O17 Mo7 1.750(7) .
O17 Th10 2.450(7) 1_565
O18 Mo9 1.763(6) .
O18 Th2 2.366(6) .
O19 Mo8 1.805(6) .
O19 Th5 2.300(6) .
O19 Cs1 3.556(8) 1_554
O20 Mo18 1.709(7) .
O20 Cs2 3.136(7) 1_545
O20 Cs4 3.176(7) 1_655
O20 Cs5 3.650(7) .
O21 Mo27 1.799(6) .
O21 Th1 2.362(6) .
O22 Mo24 1.759(6) .
O22 Th2 2.363(6) .
O22 Cs5 3.342(7) .
O23 Mo22 1.788(6) .
O23 Th10 2.371(6) 1_665
O23 Cs6 3.548(6) 1_656
O24 Mo15 1.736(6) .
O24 Th8 2.445(6) 1_566
O25 Mo5 1.747(6) .
O25 Th8 2.410(6) 1_565
O26 Mo6 1.779(6) .
O26 Th10 2.394(6) 1_565
O26 Cs6 3.664(7) 1_556
O27 Mo4 1.756(7) .
O27 Th9 2.505(7) 1_456
O28 Mo7 1.702(7) .
O28 Cs5 3.028(7) 1_565
O28 Cs7 3.309(8) 1_465
O29 Mo3 1.773(6) .
O29 Th4 2.380(6) .
O30 Mo27 1.760(6) .
O30 Th10 2.606(6) .
O31 Mo25 1.803(6) .
O31 Th4 2.370(6) 1_556
O32 Mo6 1.766(7) .
O32 Th6 2.388(7) .
O33 Mo10 1.708(7) .
O33 Cs7 3.024(7) .
O33 Cs5 3.077(7) 1_655
O34 Mo26 1.807(6) .
O34 Th2 2.378(6) .
O35 Mo1 1.791(7) .
O35 Th2 2.306(7) .
O36 Mo9 1.782(6) .
O36 Th1 2.420(6) .
O36 Cs1 3.186(6) 1_455
O37 Mo8 1.798(6) .
O37 Th8 2.359(6) 1_655
O37 Cs3 3.298(6) 1_654
O38 Mo8 1.703(7) .
O38 Cs6 2.943(7) 1_655
O38 Cs3 3.331(7) 1_654
O38 Cs1 3.605(8) 1_554
O39 Mo14 1.824(6) .
O39 Th4 2.286(6) .
O39 Cs8 3.723(6) 1_554
O39 Cs6 3.728(7) .
O40 Mo21 1.775(5) .
O40 Th1 2.339(5) .
O40 Cs3 3.369(7) 1_455
O41 Mo20 1.798(7) .
O41 Th1 2.312(7) .
O41 Cs3 3.526(7) 1_455
O42 Mo28 1.756(6) .
O42 Th12 2.520(5) 1_655
O43 Mo11 1.783(6) .
O43 Th6 2.376(6) .
O43 Cs2 3.362(7) .
O44 Mo18 1.787(6) .
O44 Th9 2.359(6) .
O44 Cs4 3.597(7) 1_655
O45 Mo13 1.744(6) .
O45 Th3 2.389(6) .
O46 Mo22 1.725(7) .
O46 Cs1 3.125(7) .
O46 Cs8 3.143(7) .
O47 Mo2 1.792(7) .
O47 Th3 2.310(7) .
O47 Cs7 3.663(7) 1_565
O47 Cs2 3.721(7) .
O48 Mo10 1.762(7) .
O48 Th5 2.343(7) .
O49 Mo15 1.713(6) .
O49 Th11 2.471(6) .
O49 Cs8 3.511(7) .
O50 Mo5 1.802(7) .
O50 Th4 2.306(7) .
O50 Cs2 3.736(7) .
O51 Mo28 1.793(6) .
O51 Th3 2.362(6) .
O52 Mo19 1.752(6) .
O52 Th1 2.382(6) .
O53 Mo26 1.742(6) .
O53 Th6 2.753(6) .
O54 Mo17 1.810(7) .
O54 Th1 2.271(7) .
O55 Mo3 1.778(6) .
O55 Th3 2.417(6) .
O55 Cs2 3.056(6) .
O56 Mo15 1.767(6) .
O56 Th4 2.340(6) 1_556
O56 Cs8 3.357(7) .
O57 Mo16 1.825(6) .
O57 Th2 2.284(7) 1_565
O57 Cs4 3.529(7) 1_665
O57 Cs5 3.707(7) 1_565
O58 Mo16 1.750(6) .
O58 Th11 2.367(6) .
O59 Mo7 1.777(6) .
O59 Th7 2.392(6) .
O59 Cs7 3.230(6) 1_465
O60 Mo24 1.727(6) .
O60 Th12 2.477(6) .
O60 Cs5 3.419(7) .
O61 Mo26 1.768(6) .
O61 Th12 2.544(6) .
O62 Mo13 1.794(6) .
O62 Th4 2.366(6) 1_655
O62 Cs6 3.479(6) 1_655
O63 Mo14 1.695(7) .
O63 Cs3 2.863(7) 1_554
O63 Cs8 3.745(7) 1_554
O64 Mo23 1.742(6) .
O64 Th12 2.552(6) 1_655
O65 Mo21 1.735(6) .
O65 Th11 2.553(6) 1_445
O66 Mo28 1.751(6) .
O66 Th7 2.632(6) 1_655
O67 Mo25 1.749(6) .
O67 Th11 2.570(6) .
O68 Mo27 1.765(6) .
O68 Th8 2.623(6) 1_456
O69 Mo13 1.733(6) .
O69 Th10 2.493(6) 1_664
O69 Cs6 3.024(6) 1_655
O70 Mo17 1.770(6) .
O70 Th10 2.396(6) .
O71 Mo10 1.779(6) .
O71 Th12 2.354(6) 1_655
O71 Cs5 3.703(7) 1_655
O72 Mo19 1.735(6) .
O72 Th9 2.507(6) 1_455
O72 Cs4 3.072(6) .
O73 Mo12 1.702(7) .
O73 Cs1 2.937(7) 1_554
O73 Cs8 3.481(7) 1_554
O73 Cs6 3.607(7) 1_655
O74 Mo3 1.769(6) .
O74 Th6 2.357(6) .
O74 Cs2 3.765(6) .
O75 Mo19 1.804(5) .
O75 Th2 2.351(5) 1_455
O75 Cs4 3.469(7) .
O76 Mo9 1.756(6) .
O76 Th5 2.353(6) 1_456
O76 Cs1 3.779(6) 1_455
O77 Mo21 1.773(6) .
O77 Th2 2.425(6) 1_455
O77 Cs3 3.397(6) 1_455
O78 Mo20 1.701(7) .
O78 Cs8 2.929(7) 1_455
O78 Cs3 3.558(7) 1_455
O79 Mo21 1.761(6) .
O79 Th8 2.406(6) 1_456
O80 Mo16 1.693(7) .
O80 Cs2 2.823(7) .
O80 Cs5 3.535(8) 1_565
O81 Mo12 1.788(6) .
O81 Th3 2.280(7) .
O82 Mo23 1.752(6) .
O82 Th7 2.398(6) 1_655
O83 Mo12 1.768(6) .
O83 Th9 2.413(5) .
O84 Mo12 1.763(6) .
O84 Th12 2.432(6) 1_655
O84 Cs6 3.437(6) 1_655
O85 Mo1 1.773(5) .
O85 Th6 2.378(6) .
O85 Cs3 3.531(6) .
O86 Mo1 1.744(6) .
O86 Th7 2.408(6) .
O87 Mo26 1.774(5) .
O87 Th9 2.475(5) .
O88 Mo2 1.705(7) .
O88 Cs4 2.997(7) 1_665
O88 Cs7 3.425(8) 1_565
O89 Mo2 1.750(6) .
O89 Th5 2.428(6) 1_565
O90 Mo20 1.764(5) .
O90 Th7 2.360(5) .
O91 Mo5 1.765(6) .
O91 Th5 2.382(6) 1_465
O91 Cs7 3.685(6) 1_465
O92 Mo17 1.765(5) .
O92 Th11 2.426(5) 1_445
O92 Cs4 3.438(6) .
O93 Mo5 1.705(7) .
O93 Cs5 2.972(8) 1_565
O93 Cs2 3.121(7) .
O94 Mo15 1.750(6) .
O94 Th3 2.362(6) 1_556
O95 Mo23 1.763(5) .
O95 Th4 2.427(5) 1_655
O95 Cs7 3.557(6) 1_565
O96 Mo2 1.760(7) .
O96 Th8 2.378(7) 1_565
O97 Mo28 1.763(5) .
O97 Th9 2.614(6) .
O98 Mo17 1.688(7) .
O98 Cs7 2.953(8) 1_455
O98 Cs4 3.773(7) .
O98 Cs5 3.796(7) .
O99 Mo9 1.735(6) .
O99 Th10 2.523(6) .
O100 Mo24 1.756(6) .
O100 Th7 2.439(6) .
O101 Mo14 1.749(6) .
O101 Th9 2.461(6) .
O101 Cs8 3.732(6) 1_554
O102 Mo24 1.749(6) .
O102 Th1 2.370(6) .
O103 Mo14 1.746(6) .
O103 Th12 2.369(6) .
O104 Mo25 1.741(6) .
O104 Th5 2.731(6) 1_466
O105 Mo3 1.745(6) .
O105 Th9 2.493(6) .
O106 Mo16 1.747(5) .
O106 Th10 2.468(6) 1_565
O107 Mo1 1.694(7) .
O107 Cs6 3.006(7) 1_556
O107 Cs1 3.131(7) 1_455
O108 Mo20 1.753(6) .
O108 Th6 2.426(6) 1_455
O109 Mo25 1.764(5) .
O109 Th10 2.461(5) 1_565
O110 Mo13 1.760(6) .
O110 Th5 2.429(6) 1_565
O111 Mo27 1.746(6) .
O111 Th11 2.540(6) 1_445
O112 Mo19 1.762(6) .
O112 Th6 2.434(6) 1_455
Mo1 Cs1 4.0215(10) 1_455
Mo1 Cs3 4.1836(12) .
Mo2 Cs7 4.0011(11) 1_565
Mo2 Cs2 4.3471(12) .
Mo2 Cs4 4.4999(11) 1_665
Mo3 Th3 3.6951(8) .
Mo3 Cs2 3.9710(11) .
Mo4 Cs1 3.9889(10) 1_455
Mo5 Cs2 3.9620(11) .
Mo5 Cs7 4.3473(12) 1_465
Mo6 Cs6 4.1011(11) 1_556
Mo6 Cs8 4.4355(12) .
Mo6 Cs3 4.4639(11) .
Mo7 Cs7 4.0021(11) 1_465
Mo8 Cs3 4.0637(10) 1_654
Mo8 Cs1 4.3513(12) 1_554
Mo8 Cs6 4.4815(11) 1_655
Mo9 Th1 3.6727(8) .
Mo9 Cs1 4.0269(11) 1_455
Mo10 Cs5 4.0988(11) 1_655
Mo10 Cs7 4.4684(12) .
Mo11 Cs2 4.0487(11) .
Mo11 Cs4 4.5031(11) 1_665
Mo12 Cs6 3.9712(11) 1_655
Mo12 Cs8 4.4192(12) 1_554
Mo12 Cs1 4.4663(11) 1_554
Mo13 Cs6 3.8577(11) 1_655
Mo14 Cs8 3.9554(10) 1_554
Mo14 Cs6 4.3869(13) .
Mo15 Cs8 3.9091(11) .
Mo16 Cs5 3.9145(11) 1_565
Mo16 Cs4 4.1778(11) 1_665
Mo16 Cs2 4.5067(11) .
Mo17 Cs4 4.0484(11) .
Mo18 Cs4 4.0992(11) 1_655
Mo18 Cs5 4.2054(11) .
Mo19 Cs4 3.8902(11) .
Mo20 Cs3 3.9741(10) 1_455
Mo20 Cs8 4.4720(11) 1_455
Mo21 Th2 3.6788(8) 1_455
Mo21 Cs3 3.8594(11) 1_455
Mo22 Cs8 4.0578(10) .
Mo23 Th4 3.6422(8) 1_655
Mo23 Cs7 3.9503(11) 1_565
Mo24 Cs5 3.9333(11) .
Cs1 O73 2.937(7) 1_556
Cs1 O107 3.131(7) 1_655
Cs1 O36 3.186(6) 1_655
Cs1 O12 3.232(7) 1_655
Cs1 O6 3.285(7) 1_655
Cs1 O19 3.556(8) 1_556
Cs1 O38 3.605(8) 1_556
Cs1 O76 3.779(6) 1_655
Cs1 Mo4 3.9889(10) 1_655
Cs1 Mo1 4.0216(10) 1_655
Cs1 Mo9 4.0269(11) 1_655
Cs2 O20 3.136(7) 1_565
Cs3 O63 2.863(7) 1_556
Cs3 O37 3.297(6) 1_456
Cs3 O38 3.331(7) 1_456
Cs3 O40 3.369(7) 1_655
Cs3 O77 3.397(6) 1_655
Cs3 O41 3.526(7) 1_655
Cs3 O78 3.558(7) 1_655
Cs3 Mo21 3.8594(11) 1_655
Cs3 Mo20 3.9742(10) 1_655
Cs3 Mo8 4.0636(10) 1_456
Cs4 O13 2.981(7) 1_445
Cs4 O88 2.997(7) 1_445
Cs4 O20 3.176(7) 1_455
Cs4 O57 3.529(7) 1_445
Cs4 O44 3.597(7) 1_455
Cs4 O4 3.719(6) 1_455
Cs5 O93 2.972(8) 1_545
Cs5 O28 3.028(7) 1_545
Cs5 O33 3.077(7) 1_455
Cs5 O80 3.535(8) 1_545
Cs5 O71 3.703(7) 1_455
Cs5 O57 3.707(7) 1_545
Cs5 Mo16 3.9145(11) 1_545
Cs6 O38 2.943(7) 1_455
Cs6 O107 3.006(7) 1_554
Cs6 O69 3.024(6) 1_455
Cs6 O8 3.094(7) 1_554
Cs6 O84 3.437(6) 1_455
Cs6 O62 3.479(6) 1_455
Cs6 O23 3.548(6) 1_454
Cs6 O73 3.607(7) 1_455
Cs6 O26 3.664(7) 1_554
Cs6 Mo13 3.8578(11) 1_455
Cs6 Mo12 3.9712(11) 1_455
Cs7 O98 2.953(8) 1_655
Cs7 O59 3.230(6) 1_645
Cs7 O28 3.309(8) 1_645
Cs7 O88 3.425(8) 1_545
Cs7 O16 3.480(7) 1_545
Cs7 O95 3.557(6) 1_545
Cs7 O47 3.663(7) 1_545
Cs7 O91 3.685(6) 1_645
Cs7 O5 3.721(7) 1_545
Cs7 Mo23 3.9503(11) 1_545
Cs7 Mo2 4.0011(11) 1_545
Cs8 O78 2.929(7) 1_655
Cs8 O12 3.088(7) 1_655
Cs8 O73 3.481(7) 1_556
Cs8 O39 3.723(6) 1_556
Cs8 O101 3.732(6) 1_556
Cs8 O63 3.745(8) 1_556
Th1 Cs3 4.8703(8) 1_455
Th1 Cs1 4.8926(9) 1_455
Th2 O57 2.284(7) 1_545
Th2 O75 2.351(5) 1_655
Th2 O77 2.425(6) 1_655
Th2 Mo21 3.6788(8) 1_655
Th2 Cs4 4.7290(9) 1_655
Th3 O94 2.362(6) 1_554
Th3 Cs7 4.9805(9) 1_565
Th4 O56 2.340(6) 1_554
Th4 O62 2.366(6) 1_455
Th4 O31 2.370(6) 1_554
Th4 O95 2.427(5) 1_455
Th4 Mo23 3.6422(8) 1_455
Th4 Cs8 4.9621(8) 1_554
Th5 O76 2.353(6) 1_654
Th5 O91 2.382(6) 1_645
Th5 O6 2.391(7) 1_654
Th5 O89 2.428(6) 1_545
Th5 O110 2.429(6) 1_545
Th5 O104 2.731(6) 1_644
Th5 Cs1 4.5520(9) 1_554
Th6 O108 2.426(6) 1_655
Th6 O112 2.434(6) 1_655
Th7 O5 2.312(7) 1_455
Th7 O11 2.382(6) 1_455
Th7 O82 2.398(6) 1_455
Th7 O66 2.631(6) 1_455
Th7 Cs7 4.6605(9) 1_465
Th8 O3 2.298(6) 1_654
Th8 O37 2.359(6) 1_455
Th8 O96 2.378(7) 1_545
Th8 O79 2.406(6) 1_654
Th8 O25 2.410(6) 1_545
Th8 O24 2.445(6) 1_544
Th8 O68 2.623(6) 1_654
Th8 Cs3 4.7716(9) 1_554
Th9 O27 2.505(7) 1_654
Th9 O72 2.507(6) 1_655
Th9 Cs4 4.6889(9) 1_655
Th10 O23 2.371(6) 1_445
Th10 O26 2.394(6) 1_545
Th10 O17 2.450(7) 1_545
Th10 O109 2.461(5) 1_545
Th10 O106 2.468(6) 1_545
Th10 O69 2.493(6) 1_446
Th10 Cs6 4.6338(9) 1_546
Th11 O92 2.426(5) 1_665
Th11 O111 2.540(6) 1_665
Th11 O65 2.553(6) 1_665
Th12 O71 2.354(6) 1_455
Th12 O84 2.432(6) 1_455
Th12 O15 2.490(7) 1_455
Th12 O42 2.520(6) 1_455
Th12 O64 2.552(6) 1_455
